data_4335450
loop_
_publ_author_name
'Kiran Kumarvarma Chakrahari'
'Arunabha Thakur'
'Bijan Mondal'
'V. Ramkumar'
'Sundargopal Ghosh'

_publ_section_title
;
 Hypoelectronic Dimetallaheteroboranes of Group 6 Transition Metals
 Containing Heavier Chalcogen Elements
;
_journal_name_full 'Inorganic Chemistry'
_journal_page_first 7923
_journal_page_last 7932
_journal_paper_doi 10.1021/ic400432v
_journal_volume 52
_journal_year 2013
_chemical_formula_moiety 'C25 H34 B4 Co2 Mo2 O5 S'
_chemical_formula_sum 'C25 H34 B4 Co2 Mo2 O5 S'
_chemical_formula_weight 799.56
_chemical_name_systematic
; 
 ? 
;
_space_group_IT_number 14
_symmetry_cell_setting monoclinic
_symmetry_space_group_name_Hall '-P 2yn'
_symmetry_space_group_name_H-M 'P 1 21/n 1'
_atom_sites_solution_hydrogens geom
_atom_sites_solution_primary direct
_atom_sites_solution_secondary difmap
_audit_creation_method SHELXL-97
_cell_angle_alpha 90.00
_cell_angle_beta 97.254(3)
_cell_angle_gamma 90.00
_cell_formula_units_Z 4
_cell_length_a 9.1308(3)
_cell_length_b 17.1982(5)
_cell_length_c 19.1194(7)
_cell_measurement_reflns_used 10228
_cell_measurement_temperature 293(2)
_cell_measurement_theta_max 32.4
_cell_measurement_theta_min 2.86
_cell_volume 2978.35(17)
_computing_cell_refinement 'CrysAlis RED, Oxford Diffraction Ltd.,'
_computing_data_collection 'CrysAlis CCD, Oxford Diffraction Ltd.,'
_computing_data_reduction 'CrysAlis RED, Oxford Diffraction Ltd.,'
_computing_molecular_graphics Ortep3
_computing_publication_material Shelx97
_computing_structure_refinement 'SHELXL-97 (Sheldrick, 1997)'
_computing_structure_solution 'SHELXS-97 (Sheldrick, 1997)'
_diffrn_ambient_temperature 293(2)
_diffrn_detector_area_resol_mean 15.9948
_diffrn_measured_fraction_theta_full 0.998
_diffrn_measured_fraction_theta_max 0.998
_diffrn_measurement_device_type 'OXFORD DIFFRACTION SUPER NOVA'
_diffrn_measurement_method '\w-\q scan'
_diffrn_radiation_monochromator graphite
_diffrn_radiation_source 'Micro-Focus (Mo) x-ray Source'
_diffrn_radiation_type MoK\a
_diffrn_radiation_wavelength 0.71073
_diffrn_reflns_av_R_equivalents 0.0706
_diffrn_reflns_av_sigmaI/netI 0.0462
_diffrn_reflns_limit_h_max 10
_diffrn_reflns_limit_h_min -10
_diffrn_reflns_limit_k_max 20
_diffrn_reflns_limit_k_min -20
_diffrn_reflns_limit_l_max 22
_diffrn_reflns_limit_l_min -22
_diffrn_reflns_number 22675
_diffrn_reflns_theta_full 25.00
_diffrn_reflns_theta_max 25.00
_diffrn_reflns_theta_min 2.87
_exptl_absorpt_coefficient_mu 2.021
_exptl_absorpt_correction_T_max 0.762
_exptl_absorpt_correction_T_min 0.651
_exptl_absorpt_correction_type multi-scan
_exptl_absorpt_process_details 'SADABS (Bruker, 1999)'
_exptl_crystal_colour orange
_exptl_crystal_density_diffrn 1.783
_exptl_crystal_description block
_exptl_crystal_F_000 1592
_exptl_crystal_size_max 0.29
_exptl_crystal_size_mid 0.25
_exptl_crystal_size_min 0.21
_refine_diff_density_max 2.458
_refine_diff_density_min -1.636
_refine_diff_density_rms 0.203
_refine_ls_extinction_method none
_refine_ls_goodness_of_fit_ref 1.110
_refine_ls_hydrogen_treatment mixed
_refine_ls_matrix_type full
_refine_ls_number_parameters 378
_refine_ls_number_reflns 5237
_refine_ls_number_restraints 4
_refine_ls_restrained_S_all 1.109
_refine_ls_R_factor_all 0.0679
_refine_ls_R_factor_gt 0.0615
_refine_ls_shift/su_max 0.000
_refine_ls_shift/su_mean 0.000
_refine_ls_structure_factor_coef Fsqd
_refine_ls_weighting_details 'calc w=1/[\s^2^(Fo^2^)+(0.1146P)^2^+2.1079P] where P=(Fo^2^+2Fc^2^)/3'
_refine_ls_weighting_scheme calc
_refine_ls_wR_factor_gt 0.1653
_refine_ls_wR_factor_ref 0.1746
_reflns_number_gt 4542
_reflns_number_total 5237
_reflns_threshold_expression >2sigma(I)
_cod_data_source_file ic400432v_si_002_6.cif
_cod_data_source_block 7
_cod_original_sg_symbol_Hall ' -P 2yn '
_cod_database_code 4335450

loop_
_symmetry_equiv_pos_as_xyz
'x, y, z'
'-x+1/2, y+1/2, -z+1/2'
'-x, -y, -z'
'x-1/2, -y-1/2, z-1/2'

loop_
_atom_site_label
_atom_site_type_symbol
_atom_site_fract_x
_atom_site_fract_y
_atom_site_fract_z
_atom_site_U_iso_or_equiv
_atom_site_adp_type
_atom_site_occupancy
_atom_site_symmetry_multiplicity
_atom_site_calc_flag
_atom_site_refinement_flags
Mo1 Mo 0.81907(5) 0.25885(3) 0.04976(2) 0.02930(19) Uani 1 1 d .
Mo2 Mo 0.70625(5) 0.35102(3) 0.15972(3) 0.0312(2) Uani 1 1 d .
Co1 Co 0.59297(8) 0.21015(5) 0.11330(5) 0.0388(2) Uani 1 1 d .
Co2 Co 0.85196(8) 0.21672(5) 0.18598(4) 0.0349(2) Uani 1 1 d .
S1 S 0.58101(15) 0.31723(9) 0.04719(8) 0.0400(4) Uani 1 1 d .
O1 O 0.7858(5) 0.0763(3) 0.1056(3) 0.0526(11) Uani 1 1 d .
O2 O 0.4279(7) 0.0953(4) 0.0237(5) 0.113(3) Uani 1 1 d .
O3 O 0.4015(7) 0.1932(4) 0.2223(4) 0.0860(19) Uani 1 1 d .
O4 O 0.7261(8) 0.2187(3) 0.3175(3) 0.0746(16) Uani 1 1 d .
O5 O 1.0848(6) 0.1059(4) 0.2340(4) 0.0818(18) Uani 1 1 d .
B1 B 0.9425(8) 0.3313(4) 0.1981(4) 0.0422(16) Uani 1 1 d D
B2 B 0.9271(7) 0.3647(4) 0.1115(4) 0.0402(16) Uani 1 1 d D
B3 B 0.7628(8) 0.3838(4) 0.0561(4) 0.0398(15) Uani 1 1 d D
B4 B 1.0098(8) 0.2757(4) 0.1336(4) 0.0408(16) Uani 1 1 d D
C1 C 0.7660(7) 0.1426(4) 0.1173(4) 0.0408(14) Uani 1 1 d .
C2 C 0.4908(8) 0.1413(5) 0.0581(5) 0.067(2) Uani 1 1 d .
C3 C 0.4793(7) 0.2048(4) 0.1806(4) 0.0536(18) Uani 1 1 d .
C4 C 0.7705(8) 0.2207(4) 0.2642(4) 0.0503(16) Uani 1 1 d .
C5 C 0.9948(8) 0.1495(4) 0.2151(4) 0.0521(17) Uani 1 1 d .
C6 C 0.9683(6) 0.1737(4) -0.0087(3) 0.0405(14) Uani 1 1 d .
C7 C 1.0148(7) 0.2515(4) -0.0197(3) 0.0409(15) Uani 1 1 d .
C8 C 0.8948(7) 0.2915(4) -0.0588(3) 0.0416(14) Uani 1 1 d .
C9 C 0.7759(7) 0.2381(4) -0.0729(3) 0.0418(14) Uani 1 1 d .
C10 C 0.8220(7) 0.1653(4) -0.0432(3) 0.0406(14) Uani 1 1 d .
C11 C 1.0644(7) 0.1093(4) 0.0237(4) 0.0564(18) Uani 1 1 d .
H11A H 1.0037 0.0673 0.0362 0.085 Uiso 1 1 calc R
H11B H 1.1239 0.1282 0.0652 0.085 Uiso 1 1 calc R
H11C H 1.1273 0.0913 -0.0095 0.085 Uiso 1 1 calc R
C12 C 1.1693(8) 0.2839(5) -0.0042(4) 0.060(2) Uani 1 1 d .
H12A H 1.2234 0.2547 0.0334 0.091 Uiso 1 1 calc R
H12B H 1.1644 0.3374 0.0097 0.091 Uiso 1 1 calc R
H12C H 1.2182 0.2802 -0.0456 0.091 Uiso 1 1 calc R
C13 C 0.9038(11) 0.3707(4) -0.0907(4) 0.067(2) Uani 1 1 d .
H13A H 0.9456 0.3665 -0.1342 0.100 Uiso 1 1 calc R
H13B H 0.9650 0.4036 -0.0587 0.100 Uiso 1 1 calc R
H13C H 0.8066 0.3926 -0.0997 0.100 Uiso 1 1 calc R
C14 C 0.6328(9) 0.2527(5) -0.1191(4) 0.063(2) Uani 1 1 d .
H14A H 0.6405 0.2342 -0.1659 0.095 Uiso 1 1 calc R
H14B H 0.6123 0.3074 -0.1207 0.095 Uiso 1 1 calc R
H14C H 0.5544 0.2257 -0.1004 0.095 Uiso 1 1 calc R
C15 C 0.7383(8) 0.0906(4) -0.0565(4) 0.0574(18) Uani 1 1 d .
H15A H 0.6372 0.1018 -0.0739 0.086 Uiso 1 1 calc R
H15B H 0.7424 0.0616 -0.0134 0.086 Uiso 1 1 calc R
H15C H 0.7816 0.0605 -0.0909 0.086 Uiso 1 1 calc R
C16 C 0.7053(9) 0.4175(4) 0.2709(3) 0.0524(17) Uani 1 1 d .
C17 C 0.7493(7) 0.4704(3) 0.2198(3) 0.0420(14) Uani 1 1 d .
C18 C 0.6294(7) 0.4803(3) 0.1658(3) 0.0415(14) Uani 1 1 d .
C19 C 0.5133(7) 0.4321(4) 0.1823(4) 0.0482(16) Uani 1 1 d .
C20 C 0.5585(9) 0.3945(4) 0.2473(4) 0.0561(19) Uani 1 1 d .
C21 C 0.7925(12) 0.4012(5) 0.3415(4) 0.087(3) Uani 1 1 d .
H21A H 0.7982 0.4476 0.3696 0.131 Uiso 1 1 calc R
H21B H 0.8903 0.3847 0.3349 0.131 Uiso 1 1 calc R
H21C H 0.7447 0.3609 0.3650 0.131 Uiso 1 1 calc R
C22 C 0.8896(9) 0.5169(4) 0.2295(5) 0.073(2) Uani 1 1 d .
H22A H 0.9312 0.5185 0.1858 0.109 Uiso 1 1 calc R
H22B H 0.9586 0.4931 0.2652 0.109 Uiso 1 1 calc R
H22C H 0.8686 0.5689 0.2436 0.109 Uiso 1 1 calc R
C23 C 0.6204(10) 0.5405(4) 0.1085(4) 0.065(2) Uani 1 1 d .
H23A H 0.5864 0.5888 0.1260 0.098 Uiso 1 1 calc R
H23B H 0.5528 0.5235 0.0690 0.098 Uiso 1 1 calc R
H23C H 0.7164 0.5479 0.0941 0.098 Uiso 1 1 calc R
C24 C 0.3585(9) 0.4311(5) 0.1436(5) 0.080(3) Uani 1 1 d .
H24A H 0.3185 0.3796 0.1448 0.119 Uiso 1 1 calc R
H24B H 0.3609 0.4465 0.0955 0.119 Uiso 1 1 calc R
H24C H 0.2977 0.4666 0.1658 0.119 Uiso 1 1 calc R
C25 C 0.4572(13) 0.3534(6) 0.2926(6) 0.103(4) Uani 1 1 d .
H25A H 0.4967 0.3030 0.3057 0.155 Uiso 1 1 calc R
H25B H 0.3609 0.3478 0.2664 0.155 Uiso 1 1 calc R
H25C H 0.4501 0.3835 0.3343 0.155 Uiso 1 1 calc R
H4 H 1.132(3) 0.258(3) 0.135(4) 0.045(18) Uiso 1 1 d D
H1 H 1.003(7) 0.357(4) 0.248(2) 0.06(2) Uiso 1 1 d D
H3 H 0.760(9) 0.440(3) 0.024(4) 0.07(2) Uiso 1 1 d D
H2 H 0.992(6) 0.412(3) 0.087(3) 0.049(18) Uiso 1 1 d D

loop_
_atom_site_aniso_label
_atom_site_aniso_U_11
_atom_site_aniso_U_22
_atom_site_aniso_U_33
_atom_site_aniso_U_23
_atom_site_aniso_U_13
_atom_site_aniso_U_12
Mo1 0.0237(3) 0.0351(3) 0.0295(3) 0.00060(18) 0.0046(2) 0.00053(17)
Mo2 0.0297(3) 0.0329(3) 0.0320(3) 0.00162(18) 0.0074(2) 0.00233(18)
Co1 0.0256(4) 0.0410(5) 0.0507(6) 0.0019(3) 0.0083(4) -0.0027(3)
Co2 0.0321(4) 0.0373(5) 0.0355(5) 0.0066(3) 0.0053(3) 0.0022(3)
S1 0.0290(7) 0.0480(9) 0.0422(9) 0.0002(6) 0.0014(6) 0.0057(6)
O1 0.053(3) 0.037(3) 0.068(3) -0.001(2) 0.009(2) -0.001(2)
O2 0.052(3) 0.106(5) 0.182(8) -0.076(6) 0.014(4) -0.023(3)
O3 0.064(4) 0.110(5) 0.091(5) 0.026(4) 0.035(3) 0.004(3)
O4 0.111(5) 0.065(4) 0.055(4) 0.010(3) 0.037(3) 0.005(3)
O5 0.063(3) 0.082(4) 0.096(5) 0.026(3) -0.006(3) 0.034(3)
B1 0.032(3) 0.042(4) 0.051(5) 0.005(3) -0.001(3) 0.001(3)
B2 0.027(3) 0.050(4) 0.046(4) -0.007(3) 0.013(3) -0.007(3)
B3 0.044(4) 0.034(4) 0.042(4) 0.005(3) 0.008(3) 0.002(3)
B4 0.033(3) 0.053(4) 0.037(4) 0.004(3) 0.004(3) -0.004(3)
C1 0.038(3) 0.039(4) 0.047(4) 0.000(3) 0.011(3) -0.002(2)
C2 0.032(3) 0.077(6) 0.094(6) -0.022(4) 0.017(4) -0.001(3)
C3 0.035(3) 0.058(4) 0.069(5) 0.016(3) 0.013(3) 0.000(3)
C4 0.054(4) 0.050(4) 0.049(4) 0.010(3) 0.014(3) 0.001(3)
C5 0.052(4) 0.053(4) 0.052(4) 0.007(3) 0.007(3) 0.001(3)
C6 0.032(3) 0.049(4) 0.042(4) -0.005(3) 0.012(3) 0.006(3)
C7 0.033(3) 0.057(4) 0.036(4) -0.006(3) 0.017(3) -0.004(3)
C8 0.051(4) 0.049(4) 0.028(3) 0.000(2) 0.016(3) 0.002(3)
C9 0.042(3) 0.052(4) 0.031(3) -0.005(3) 0.001(3) 0.001(3)
C10 0.036(3) 0.042(3) 0.044(4) -0.006(3) 0.007(3) 0.005(2)
C11 0.043(4) 0.063(5) 0.065(5) 0.001(3) 0.013(3) 0.023(3)
C12 0.041(4) 0.082(5) 0.062(5) -0.008(4) 0.022(3) -0.016(4)
C13 0.102(7) 0.050(4) 0.056(5) 0.009(3) 0.039(5) 0.001(4)
C14 0.063(5) 0.078(5) 0.047(5) -0.011(4) -0.004(4) 0.013(4)
C15 0.060(4) 0.051(4) 0.064(5) -0.017(3) 0.017(4) -0.007(3)
C16 0.072(5) 0.051(4) 0.034(4) -0.008(3) 0.004(3) 0.011(3)
C17 0.050(4) 0.030(3) 0.046(4) -0.007(2) 0.009(3) 0.004(3)
C18 0.051(4) 0.032(3) 0.043(4) 0.002(2) 0.008(3) 0.007(3)
C19 0.038(3) 0.045(4) 0.063(4) -0.007(3) 0.016(3) 0.015(3)
C20 0.071(5) 0.050(4) 0.055(4) -0.004(3) 0.041(4) 0.005(3)
C21 0.148(10) 0.065(6) 0.045(5) -0.009(4) -0.003(5) 0.035(6)
C22 0.069(5) 0.046(4) 0.100(7) -0.023(4) 0.000(5) -0.002(4)
C23 0.092(6) 0.048(4) 0.057(5) 0.002(3) 0.016(4) 0.020(4)
C24 0.049(4) 0.084(6) 0.105(7) -0.020(5) 0.007(4) 0.014(4)
C25 0.127(9) 0.084(7) 0.119(9) 0.012(6) 0.096(8) 0.018(6)

loop_
_atom_type_symbol
_atom_type_description
_atom_type_scat_dispersion_real
_atom_type_scat_dispersion_imag
_atom_type_scat_source
C C 0.0033 0.0016 'International Tables Vol C Tables 4.2.6.8 and 6.1.1.4'
H H 0.0000 0.0000 'International Tables Vol C Tables 4.2.6.8 and 6.1.1.4'
B B 0.0013 0.0007 'International Tables Vol C Tables 4.2.6.8 and 6.1.1.4'
O O 0.0106 0.0060 'International Tables Vol C Tables 4.2.6.8 and 6.1.1.4'
S S 0.1246 0.1234 'International Tables Vol C Tables 4.2.6.8 and 6.1.1.4'
Co Co 0.3494 0.9721 'International Tables Vol C Tables 4.2.6.8 and 6.1.1.4'
Mo Mo -1.6832 0.6857 'International Tables Vol C Tables 4.2.6.8 and 6.1.1.4'

loop_
_geom_angle_atom_site_label_1
_geom_angle_atom_site_label_2
_geom_angle_atom_site_label_3
_geom_angle
B3 Mo1 B4 90.0(3)
B3 Mo1 B2 45.4(3)
B4 Mo1 B2 44.7(3)
B3 Mo1 C8 85.0(2)
B4 Mo1 C8 108.4(2)
B2 Mo1 C8 96.3(2)
B3 Mo1 C9 101.0(2)
B4 Mo1 C9 138.8(2)
B2 Mo1 C9 129.2(2)
C8 Mo1 C9 35.3(2)
B3 Mo1 C7 106.3(2)
B4 Mo1 C7 80.4(2)
B2 Mo1 C7 91.4(2)
C8 Mo1 C7 35.2(2)
C9 Mo1 C7 58.4(2)
B3 Mo1 C6 140.8(2)
B4 Mo1 C6 88.6(2)
B2 Mo1 C6 119.4(2)
C8 Mo1 C6 58.5(2)
C9 Mo1 C6 58.1(2)
C7 Mo1 C6 35.1(2)
B3 Mo1 S1 51.46(19)
B4 Mo1 S1 125.8(2)
B2 Mo1 S1 90.45(17)
C8 Mo1 S1 104.56(16)
C9 Mo1 S1 90.32(16)
C7 Mo1 S1 139.66(17)
C6 Mo1 S1 145.52(16)
B3 Mo1 C10 135.7(2)
B4 Mo1 C10 122.6(2)
B2 Mo1 C10 149.2(2)
C8 Mo1 C10 58.1(2)
C9 Mo1 C10 34.7(2)
C7 Mo1 C10 57.8(2)
C6 Mo1 C10 34.6(2)
S1 Mo1 C10 111.22(15)
B3 Mo1 C1 134.1(2)
B4 Mo1 C1 85.2(2)
B2 Mo1 C1 118.0(2)
C8 Mo1 C1 139.5(2)
C9 Mo1 C1 112.3(2)
C7 Mo1 C1 117.7(2)
C6 Mo1 C1 84.8(2)
S1 Mo1 C1 96.51(15)
C10 Mo1 C1 82.2(2)
B3 Mo1 Co1 94.67(18)
B4 Mo1 Co1 107.04(18)
B2 Mo1 Co1 108.61(17)
C8 Mo1 Co1 144.60(17)
C9 Mo1 Co1 111.41(16)
C7 Mo1 Co1 157.93(16)
C6 Mo1 Co1 123.07(16)
S1 Mo1 Co1 52.05(4)
C10 Mo1 Co1 102.06(15)
C1 Mo1 Co1 44.68(14)
B3 Mo1 Co2 101.93(19)
B4 Mo1 Co2 49.93(18)
B2 Mo1 Co2 74.31(19)
C8 Mo1 Co2 156.52(17)
C9 Mo1 Co2 155.44(16)
C7 Mo1 Co2 122.13(17)
C6 Mo1 Co2 106.85(16)
S1 Mo1 Co2 97.09(4)
C10 Mo1 Co2 121.81(16)
C1 Mo1 Co2 43.68(16)
Co1 Mo1 Co2 57.98(3)
B3 Mo2 B1 90.5(3)
B3 Mo2 C19 106.5(3)
B1 Mo2 C19 139.3(3)
B3 Mo2 B2 45.6(3)
B1 Mo2 B2 44.9(3)
C19 Mo2 B2 136.4(3)
B3 Mo2 C18 84.6(2)
B1 Mo2 C18 114.5(3)
C19 Mo2 C18 35.2(2)
B2 Mo2 C18 101.7(2)
B3 Mo2 C17 100.0(2)
B1 Mo2 C17 82.9(3)
C19 Mo2 C17 58.2(2)
B2 Mo2 C17 90.3(2)
C18 Mo2 C17 35.1(2)
B3 Mo2 S1 52.0(2)
B1 Mo2 S1 126.8(2)
C19 Mo2 S1 91.46(18)
B2 Mo2 S1 90.48(19)
C18 Mo2 S1 99.43(16)
C17 Mo2 S1 133.19(16)
B3 Mo2 C20 140.5(3)
B1 Mo2 C20 115.2(3)
C19 Mo2 C20 34.8(3)
B2 Mo2 C20 146.6(3)
C18 Mo2 C20 58.0(2)
C17 Mo2 C20 57.5(2)
S1 Mo2 C20 117.3(2)
B3 Mo2 C16 134.8(3)
B1 Mo2 C16 83.8(3)
C19 Mo2 C16 57.8(2)
B2 Mo2 C16 113.5(3)
C18 Mo2 C16 58.1(2)
C17 Mo2 C16 34.8(2)
S1 Mo2 C16 149.06(18)
C20 Mo2 C16 34.2(3)
B3 Mo2 Co2 102.92(18)
B1 Mo2 Co2 50.7(2)
C19 Mo2 Co2 148.20(18)
B2 Mo2 Co2 74.19(19)
C18 Mo2 Co2 162.69(16)
C17 Mo2 Co2 127.57(16)
S1 Mo2 Co2 97.44(4)
C20 Mo2 Co2 116.58(18)
C16 Mo2 Co2 107.43(17)
B3 Mo2 Co1 93.28(19)
B1 Mo2 Co1 106.5(2)
C19 Mo2 Co1 109.03(17)
B2 Mo2 Co1 105.75(18)
C18 Mo2 Co1 138.91(16)
C17 Mo2 Co1 163.73(16)
S1 Mo2 Co1 51.06(4)
C20 Mo2 Co1 106.23(18)
C16 Mo2 Co1 131.37(18)
Co2 Mo2 Co1 57.08(3)
B3 Mo2 Mo1 48.86(18)
B1 Mo2 Mo1 74.8(2)
C19 Mo2 Mo1 143.28(18)
B2 Mo2 Mo1 50.93(18)
C18 Mo2 Mo1 133.35(16)
C17 Mo2 Mo1 140.33(16)
S1 Mo2 Mo1 52.36(4)
C20 Mo2 Mo1 162.12(19)
C16 Mo2 Mo1 158.57(18)
Co2 Mo2 Mo1 57.03(2)
Co1 Mo2 Mo1 55.93(2)
C3 Co1 C2 94.9(4)
C3 Co1 C1 119.4(3)
C2 Co1 C1 89.3(3)
C3 Co1 S1 117.9(2)
C2 Co1 S1 103.3(3)
C1 Co1 S1 119.62(19)
C3 Co1 Co2 101.2(2)
C2 Co1 Co2 136.5(3)
C1 Co1 Co2 47.64(19)
S1 Co1 Co2 104.14(5)
C3 Co1 Mo1 156.5(3)
C2 Co1 Mo1 108.6(3)
C1 Co1 Mo1 62.25(18)
S1 Co1 Mo1 57.72(4)
Co2 Co1 Mo1 61.47(3)
C3 Co1 Mo2 92.5(3)
C2 Co1 Mo2 159.0(3)
C1 Co1 Mo2 104.04(18)
S1 Co1 Mo2 56.09(4)
Co2 Co1 Mo2 60.36(3)
Mo1 Co1 Mo2 65.55(2)
C4 Co2 C5 97.6(3)
C4 Co2 C1 115.3(3)
C5 Co2 C1 90.2(3)
C4 Co2 B4 140.6(3)
C5 Co2 B4 86.8(3)
C1 Co2 B4 103.7(3)
C4 Co2 B1 94.1(3)
C5 Co2 B1 107.9(3)
C1 Co2 B1 143.4(3)
B4 Co2 B1 48.1(3)
C4 Co2 Co1 90.1(2)
C5 Co2 Co1 136.3(2)
C1 Co2 Co1 48.62(19)
B4 Co2 Co1 113.4(2)
B1 Co2 Co1 114.39(19)
C4 Co2 Mo2 82.7(2)
C5 Co2 Mo2 161.0(2)
C1 Co2 Mo2 107.02(19)
B4 Co2 Mo2 81.4(2)
B1 Co2 Mo2 53.30(18)
Co1 Co2 Mo2 62.56(3)
C4 Co2 Mo1 144.1(2)
C5 Co2 Mo1 117.9(2)
C1 Co2 Mo1 61.98(19)
B4 Co2 Mo1 53.9(2)
B1 Co2 Mo1 81.4(2)
Co1 Co2 Mo1 60.55(3)
Mo2 Co2 Mo1 66.02(2)
B3 S1 Co1 116.3(2)
B3 S1 Mo2 59.0(2)
Co1 S1 Mo2 72.85(5)
B3 S1 Mo1 59.8(2)
Co1 S1 Mo1 70.23(5)
Mo2 S1 Mo1 75.63(4)
B4 B1 B2 59.9(4)
B4 B1 Co2 65.2(3)
B2 B1 Co2 102.5(4)
B4 B1 Mo2 105.4(4)
B2 B1 Mo2 71.1(3)
Co2 B1 Mo2 76.0(2)
B4 B1 H1 130(4)
B2 B1 H1 131(4)
Co2 B1 H1 126(4)
Mo2 B1 H1 125(4)
B4 B2 B1 59.8(4)
B4 B2 B3 128.6(5)
B1 B2 B3 126.6(5)
B4 B2 Mo1 64.9(3)
B1 B2 Mo1 101.7(4)
B3 B2 Mo1 64.1(3)
B4 B2 Mo2 100.7(4)
B1 B2 Mo2 64.0(3)
B3 B2 Mo2 62.7(3)
Mo1 B2 Mo2 77.8(2)
B4 B2 H2 120(3)
B1 B2 H2 130(3)
B3 B2 H2 94(3)
Mo1 B2 H2 125(3)
Mo2 B2 H2 139(3)
B2 B3 S1 125.5(4)
B2 B3 Mo2 71.7(3)
S1 B3 Mo2 69.0(2)
B2 B3 Mo1 70.5(3)
S1 B3 Mo1 68.7(2)
Mo2 B3 Mo1 83.3(2)
B2 B3 H3 116(4)
S1 B3 H3 118(4)
Mo2 B3 H3 136(4)
Mo1 B3 H3 141(4)
B1 B4 B2 60.3(4)
B1 B4 Co2 66.7(3)
B2 B4 Co2 103.7(4)
B1 B4 Mo1 105.6(4)
B2 B4 Mo1 70.4(3)
Co2 B4 Mo1 76.2(2)
B1 B4 H4 124(3)
B2 B4 H4 129(3)
Co2 B4 H4 125(3)
Mo1 B4 H4 130(3)
O1 C1 Co2 135.2(5)
O1 C1 Co1 135.1(5)
Co2 C1 Co1 83.7(2)
O1 C1 Mo1 129.9(5)
Co2 C1 Mo1 74.3(2)
Co1 C1 Mo1 73.1(2)
O2 C2 Co1 177.8(10)
O3 C3 Co1 172.7(7)
O4 C4 Co2 174.1(7)
O5 C5 Co2 179.1(7)
C10 C6 C7 107.9(6)
C10 C6 C11 125.8(6)
C7 C6 C11 125.8(6)
C10 C6 Mo1 73.7(3)
C7 C6 Mo1 71.9(3)
C11 C6 Mo1 127.0(5)
C8 C7 C6 107.9(5)
C8 C7 C12 124.3(6)
C6 C7 C12 127.2(6)
C8 C7 Mo1 71.5(3)
C6 C7 Mo1 73.0(3)
C12 C7 Mo1 128.6(5)
C9 C8 C7 107.9(6)
C9 C8 C13 126.1(7)
C7 C8 C13 125.1(6)
C9 C8 Mo1 73.0(3)
C7 C8 Mo1 73.3(3)
C13 C8 Mo1 128.1(4)
C10 C9 C8 108.3(6)
C10 C9 C14 125.1(6)
C8 C9 C14 126.2(6)
C10 C9 Mo1 74.4(4)
C8 C9 Mo1 71.7(3)
C14 C9 Mo1 125.8(5)
C9 C10 C6 108.1(6)
C9 C10 C15 124.7(6)
C6 C10 C15 126.6(6)
C9 C10 Mo1 70.9(3)
C6 C10 Mo1 71.7(3)
C15 C10 Mo1 130.3(4)
C6 C11 H11A 109.5
C6 C11 H11B 109.5
H11A C11 H11B 109.5
C6 C11 H11C 109.5
H11A C11 H11C 109.5
H11B C11 H11C 109.5
C7 C12 H12A 109.5
C7 C12 H12B 109.5
H12A C12 H12B 109.5
C7 C12 H12C 109.5
H12A C12 H12C 109.5
H12B C12 H12C 109.5
C8 C13 H13A 109.5
C8 C13 H13B 109.5
H13A C13 H13B 109.5
C8 C13 H13C 109.5
H13A C13 H13C 109.5
H13B C13 H13C 109.5
C9 C14 H14A 109.5
C9 C14 H14B 109.5
H14A C14 H14B 109.5
C9 C14 H14C 109.5
H14A C14 H14C 109.5
H14B C14 H14C 109.5
C10 C15 H15A 109.5
C10 C15 H15B 109.5
H15A C15 H15B 109.5
C10 C15 H15C 109.5
H15A C15 H15C 109.5
H15B C15 H15C 109.5
C20 C16 C17 107.2(6)
C20 C16 C21 127.4(8)
C17 C16 C21 124.7(8)
C20 C16 Mo2 72.2(4)
C17 C16 Mo2 70.5(4)
C21 C16 Mo2 129.9(5)
C18 C17 C16 108.5(6)
C18 C17 C22 126.4(6)
C16 C17 C22 124.4(7)
C18 C17 Mo2 71.6(3)
C16 C17 Mo2 74.7(4)
C22 C17 Mo2 127.6(5)
C19 C18 C17 107.4(6)
C19 C18 C23 126.5(6)
C17 C18 C23 125.4(6)
C19 C18 Mo2 72.1(3)
C17 C18 Mo2 73.3(3)
C23 C18 Mo2 127.5(5)
C18 C19 C20 108.7(6)
C18 C19 C24 125.4(7)
C20 C19 C24 125.2(7)
C18 C19 Mo2 72.7(3)
C20 C19 Mo2 75.3(4)
C24 C19 Mo2 125.8(5)
C19 C20 C16 108.2(6)
C19 C20 C25 125.6(8)
C16 C20 C25 124.6(8)
C19 C20 Mo2 70.0(3)
C16 C20 Mo2 73.6(4)
C25 C20 Mo2 133.6(6)
C16 C21 H21A 109.5
C16 C21 H21B 109.5
H21A C21 H21B 109.5
C16 C21 H21C 109.5
H21A C21 H21C 109.5
H21B C21 H21C 109.5
C17 C22 H22A 109.5
C17 C22 H22B 109.5
H22A C22 H22B 109.5
C17 C22 H22C 109.5
H22A C22 H22C 109.5
H22B C22 H22C 109.5
C18 C23 H23A 109.5
C18 C23 H23B 109.5
H23A C23 H23B 109.5
C18 C23 H23C 109.5
H23A C23 H23C 109.5
H23B C23 H23C 109.5
C19 C24 H24A 109.5
C19 C24 H24B 109.5
H24A C24 H24B 109.5
C19 C24 H24C 109.5
H24A C24 H24C 109.5
H24B C24 H24C 109.5
C20 C25 H25A 109.5
C20 C25 H25B 109.5
H25A C25 H25B 109.5
C20 C25 H25C 109.5
H25A C25 H25C 109.5
H25B C25 H25C 109.5

loop_
_geom_bond_atom_site_label_1
_geom_bond_atom_site_label_2
_geom_bond_distance
Mo1 B3 2.216(7)
Mo1 B4 2.232(7)
Mo1 B2 2.322(7)
Mo1 C8 2.337(6)
Mo1 C9 2.355(6)
Mo1 C7 2.361(6)
Mo1 C6 2.374(6)
Mo1 S1 2.3892(15)
Mo1 C10 2.400(6)
Mo1 C1 2.460(6)
Mo1 Co1 2.6595(9)
Mo1 Co2 2.6834(9)
Mo2 B3 2.183(7)
Mo2 B1 2.215(7)
Mo2 C19 2.330(6)
Mo2 B2 2.332(6)
Mo2 C18 2.338(6)
Mo2 C17 2.361(6)
Mo2 S1 2.3777(16)
Mo2 C20 2.398(6)
Mo2 C16 2.415(6)
Mo2 Co2 2.6811(9)
Mo2 Co1 2.7378(9)
Co1 C3 1.754(7)
Co1 C2 1.772(8)
Co1 C1 1.955(6)
Co1 S1 2.2286(18)
Co1 Co2 2.5896(11)
Co2 C4 1.753(7)
Co2 C5 1.779(7)
Co2 C1 1.925(6)
Co2 B4 2.115(7)
Co2 B1 2.139(8)
S1 B3 2.006(7)
O1 C1 1.181(7)
O2 C2 1.136(10)
O3 C3 1.150(9)
O4 C4 1.145(9)
O5 C5 1.137(8)
B1 B4 1.734(11)
B1 B2 1.741(11)
B1 H1 1.14(2)
B2 B4 1.735(11)
B2 B3 1.755(10)
B2 H2 1.14(2)
B3 H3 1.15(2)
B4 H4 1.15(2)
C6 C10 1.420(9)
C6 C7 1.428(9)
C6 C11 1.497(9)
C7 C8 1.422(9)
C7 C12 1.511(9)
C8 C9 1.421(9)
C8 C13 1.499(9)
C9 C10 1.417(9)
C9 C14 1.503(10)
C10 C15 1.500(9)
C11 H11A 0.9600
C11 H11B 0.9600
C11 H11C 0.9600
C12 H12A 0.9600
C12 H12B 0.9600
C12 H12C 0.9600
C13 H13A 0.9600
C13 H13B 0.9600
C13 H13C 0.9600
C14 H14A 0.9600
C14 H14B 0.9600
C14 H14C 0.9600
C15 H15A 0.9600
C15 H15B 0.9600
C15 H15C 0.9600
C16 C20 1.415(11)
C16 C17 1.429(10)
C16 C21 1.503(10)
C17 C18 1.418(9)
C17 C22 1.502(10)
C18 C19 1.412(9)
C18 C23 1.502(9)
C19 C20 1.415(10)
C19 C24 1.511(10)
C20 C25 1.519(11)
C21 H21A 0.9600
C21 H21B 0.9600
C21 H21C 0.9600
C22 H22A 0.9600
C22 H22B 0.9600
C22 H22C 0.9600
C23 H23A 0.9600
C23 H23B 0.9600
C23 H23C 0.9600
C24 H24A 0.9600
C24 H24B 0.9600
C24 H24C 0.9600
C25 H25A 0.9600
C25 H25B 0.9600
C25 H25C 0.9600

loop_
_geom_torsion_atom_site_label_1
_geom_torsion_atom_site_label_2
_geom_torsion_atom_site_label_3
_geom_torsion_atom_site_label_4
_geom_torsion
B4 Mo1 Mo2 B3 104.9(3)
B2 Mo1 Mo2 B3 60.8(4)
C8 Mo1 Mo2 B3 4.3(3)
C9 Mo1 Mo2 B3 -46.8(4)
C7 Mo1 Mo2 B3 55.9(4)
C6 Mo1 Mo2 B3 126.2(6)
S1 Mo1 Mo2 B3 -68.9(3)
C10 Mo1 Mo2 B3 -109.6(5)
C1 Mo1 Mo2 B3 -169.4(3)
Co1 Mo1 Mo2 B3 -133.0(3)
Co2 Mo1 Mo2 B3 157.0(3)
B3 Mo1 Mo2 B1 -104.4(3)
B4 Mo1 Mo2 B1 0.5(3)
B2 Mo1 Mo2 B1 -43.5(3)
C8 Mo1 Mo2 B1 -100.0(3)
C9 Mo1 Mo2 B1 -151.2(3)
C7 Mo1 Mo2 B1 -48.5(3)
C6 Mo1 Mo2 B1 21.9(5)
S1 Mo1 Mo2 B1 -173.3(2)
C10 Mo1 Mo2 B1 146.0(5)
C1 Mo1 Mo2 B1 86.3(3)
Co1 Mo1 Mo2 B1 122.6(2)
Co2 Mo1 Mo2 B1 52.7(2)
B3 Mo1 Mo2 C19 57.4(4)
B4 Mo1 Mo2 C19 162.3(4)
B2 Mo1 Mo2 C19 118.2(4)
C8 Mo1 Mo2 C19 61.7(4)
C9 Mo1 Mo2 C19 10.6(4)
C7 Mo1 Mo2 C19 113.3(4)
C6 Mo1 Mo2 C19 -176.4(6)
S1 Mo1 Mo2 C19 -11.5(3)
C10 Mo1 Mo2 C19 -52.2(5)
C1 Mo1 Mo2 C19 -112.0(3)
Co1 Mo1 Mo2 C19 -75.6(3)
Co2 Mo1 Mo2 C19 -145.6(3)
B3 Mo1 Mo2 B2 -60.8(4)
B4 Mo1 Mo2 B2 44.1(3)
C8 Mo1 Mo2 B2 -56.5(3)
C9 Mo1 Mo2 B2 -107.7(4)
C7 Mo1 Mo2 B2 -4.9(4)
C6 Mo1 Mo2 B2 65.4(6)
S1 Mo1 Mo2 B2 -129.7(3)
C10 Mo1 Mo2 B2 -170.4(5)
C1 Mo1 Mo2 B2 129.8(3)
Co1 Mo1 Mo2 B2 166.1(3)
Co2 Mo1 Mo2 B2 96.2(3)
B3 Mo1 Mo2 C18 5.2(3)
B4 Mo1 Mo2 C18 110.1(3)
B2 Mo1 Mo2 C18 66.1(3)
C8 Mo1 Mo2 C18 9.6(3)
C9 Mo1 Mo2 C18 -41.6(3)
C7 Mo1 Mo2 C18 61.1(4)
C6 Mo1 Mo2 C18 131.5(5)
S1 Mo1 Mo2 C18 -63.7(2)
C10 Mo1 Mo2 C18 -104.3(5)
C1 Mo1 Mo2 C18 -164.1(3)
Co1 Mo1 Mo2 C18 -127.8(2)
Co2 Mo1 Mo2 C18 162.3(2)
B3 Mo1 Mo2 C17 -46.2(3)
B4 Mo1 Mo2 C17 58.7(3)
B2 Mo1 Mo2 C17 14.6(4)
C8 Mo1 Mo2 C17 -41.9(3)
C9 Mo1 Mo2 C17 -93.0(3)
C7 Mo1 Mo2 C17 9.7(4)
C6 Mo1 Mo2 C17 80.1(6)
S1 Mo1 Mo2 C17 -115.1(3)
C10 Mo1 Mo2 C17 -155.8(5)
C1 Mo1 Mo2 C17 144.5(3)
Co1 Mo1 Mo2 C17 -179.2(2)
Co2 Mo1 Mo2 C17 110.9(2)
B3 Mo1 Mo2 S1 68.9(3)
B4 Mo1 Mo2 S1 173.8(2)
B2 Mo1 Mo2 S1 129.7(3)
C8 Mo1 Mo2 S1 73.2(2)
C9 Mo1 Mo2 S1 22.1(3)
C7 Mo1 Mo2 S1 124.8(3)
C6 Mo1 Mo2 S1 -164.8(5)
C10 Mo1 Mo2 S1 -40.7(4)
C1 Mo1 Mo2 S1 -100.43(16)
Co1 Mo1 Mo2 S1 -64.11(5)
Co2 Mo1 Mo2 S1 -134.03(6)
B3 Mo1 Mo2 C20 128.9(7)
B4 Mo1 Mo2 C20 -126.3(7)
B2 Mo1 Mo2 C20 -170.3(7)
C8 Mo1 Mo2 C20 133.2(7)
C9 Mo1 Mo2 C20 82.0(7)
C7 Mo1 Mo2 C20 -175.3(7)
C6 Mo1 Mo2 C20 -104.9(8)
S1 Mo1 Mo2 C20 59.9(7)
C10 Mo1 Mo2 C20 19.3(8)
C1 Mo1 Mo2 C20 -40.5(7)
Co1 Mo1 Mo2 C20 -4.2(6)
Co2 Mo1 Mo2 C20 -74.1(6)
B3 Mo1 Mo2 C16 -109.5(6)
B4 Mo1 Mo2 C16 -4.6(5)
B2 Mo1 Mo2 C16 -48.7(6)
C8 Mo1 Mo2 C16 -105.2(5)
C9 Mo1 Mo2 C16 -156.4(5)
C7 Mo1 Mo2 C16 -53.6(6)
C6 Mo1 Mo2 C16 16.7(7)
S1 Mo1 Mo2 C16 -178.4(5)
C10 Mo1 Mo2 C16 140.9(7)
C1 Mo1 Mo2 C16 81.1(5)
Co1 Mo1 Mo2 C16 117.4(5)
Co2 Mo1 Mo2 C16 47.5(5)
B3 Mo1 Mo2 Co2 -157.0(3)
B4 Mo1 Mo2 Co2 -52.16(19)
B2 Mo1 Mo2 Co2 -96.2(3)
C8 Mo1 Mo2 Co2 -152.7(2)
C9 Mo1 Mo2 Co2 156.1(2)
C7 Mo1 Mo2 Co2 -101.2(3)
C6 Mo1 Mo2 Co2 -30.8(5)
S1 Mo1 Mo2 Co2 134.03(6)
C10 Mo1 Mo2 Co2 93.4(4)
C1 Mo1 Mo2 Co2 33.60(15)
Co1 Mo1 Mo2 Co2 69.92(3)
B3 Mo1 Mo2 Co1 133.0(3)
B4 Mo1 Mo2 Co1 -122.08(19)
B2 Mo1 Mo2 Co1 -166.1(3)
C8 Mo1 Mo2 Co1 137.4(2)
C9 Mo1 Mo2 Co1 86.2(2)
C7 Mo1 Mo2 Co1 -171.1(3)
C6 Mo1 Mo2 Co1 -100.7(5)
S1 Mo1 Mo2 Co1 64.11(5)
C10 Mo1 Mo2 Co1 23.4(4)
C1 Mo1 Mo2 Co1 -36.32(15)
Co2 Mo1 Mo2 Co1 -69.92(3)
B3 Mo1 Co1 C3 -55.3(6)
B4 Mo1 Co1 C3 36.1(6)
B2 Mo1 Co1 C3 -11.0(6)
C8 Mo1 Co1 C3 -143.2(6)
C9 Mo1 Co1 C3 -159.0(6)
C7 Mo1 Co1 C3 143.1(7)
C6 Mo1 Co1 C3 135.9(6)
S1 Mo1 Co1 C3 -86.4(6)
C10 Mo1 Co1 C3 166.0(6)
C1 Mo1 Co1 C3 100.4(6)
Co2 Mo1 Co1 C3 45.8(6)
B3 Mo1 Co1 C2 125.4(4)
B4 Mo1 Co1 C2 -143.2(4)
B2 Mo1 Co1 C2 169.7(4)
C8 Mo1 Co1 C2 37.4(4)
C9 Mo1 Co1 C2 21.6(3)
C7 Mo1 Co1 C2 -36.2(5)
C6 Mo1 Co1 C2 -43.4(4)
S1 Mo1 Co1 C2 94.3(3)
C10 Mo1 Co1 C2 -13.3(3)
C1 Mo1 Co1 C2 -79.0(4)
Co2 Mo1 Co1 C2 -133.5(3)
B3 Mo1 Co1 C1 -155.7(3)
B4 Mo1 Co1 C1 -64.2(3)
B2 Mo1 Co1 C1 -111.3(3)
C8 Mo1 Co1 C1 116.4(3)
C9 Mo1 Co1 C1 100.6(3)
C7 Mo1 Co1 C1 42.8(5)
C6 Mo1 Co1 C1 35.5(3)
S1 Mo1 Co1 C1 173.2(2)
C10 Mo1 Co1 C1 65.6(3)
Co2 Mo1 Co1 C1 -54.5(2)
B3 Mo1 Co1 S1 31.1(2)
B4 Mo1 Co1 S1 122.5(2)
B2 Mo1 Co1 S1 75.4(2)
C8 Mo1 Co1 S1 -56.8(3)
C9 Mo1 Co1 S1 -72.65(17)
C7 Mo1 Co1 S1 -130.5(4)
C6 Mo1 Co1 S1 -137.70(19)
C10 Mo1 Co1 S1 -107.62(16)
C1 Mo1 Co1 S1 -173.2(2)
Co2 Mo1 Co1 S1 132.25(6)
B3 Mo1 Co1 Co2 -101.16(19)
B4 Mo1 Co1 Co2 -9.7(2)
B2 Mo1 Co1 Co2 -56.8(2)
C8 Mo1 Co1 Co2 170.9(3)
C9 Mo1 Co1 Co2 155.10(17)
C7 Mo1 Co1 Co2 97.3(4)
C6 Mo1 Co1 Co2 90.05(18)
S1 Mo1 Co1 Co2 -132.25(6)
C10 Mo1 Co1 Co2 120.14(16)
C1 Mo1 Co1 Co2 54.5(2)
B3 Mo1 Co1 Mo2 -32.95(19)
B4 Mo1 Co1 Mo2 58.5(2)
B2 Mo1 Co1 Mo2 11.4(2)
C8 Mo1 Co1 Mo2 -120.9(3)
C9 Mo1 Co1 Mo2 -136.69(17)
C7 Mo1 Co1 Mo2 165.5(4)
C6 Mo1 Co1 Mo2 158.26(18)
S1 Mo1 Co1 Mo2 -64.04(5)
C10 Mo1 Co1 Mo2 -171.66(16)
C1 Mo1 Co1 Mo2 122.7(2)
Co2 Mo1 Co1 Mo2 68.21(3)
B3 Mo2 Co1 C3 -155.3(3)
B1 Mo2 Co1 C3 113.2(3)
C19 Mo2 Co1 C3 -46.5(3)
B2 Mo2 Co1 C3 160.1(3)
C18 Mo2 Co1 C3 -69.7(3)
C17 Mo2 Co1 C3 -10.5(6)
S1 Mo2 Co1 C3 -122.4(2)
C20 Mo2 Co1 C3 -10.1(3)
C16 Mo2 Co1 C3 16.9(3)
Co2 Mo2 Co1 C3 101.4(2)
Mo1 Mo2 Co1 C3 171.3(2)
B3 Mo2 Co1 C2 -44.6(7)
B1 Mo2 Co1 C2 -136.1(7)
C19 Mo2 Co1 C2 64.2(7)
B2 Mo2 Co1 C2 -89.2(7)
C18 Mo2 Co1 C2 41.0(7)
C17 Mo2 Co1 C2 100.1(9)
S1 Mo2 Co1 C2 -11.7(7)
C20 Mo2 Co1 C2 100.6(7)
C16 Mo2 Co1 C2 127.5(7)
Co2 Mo2 Co1 C2 -147.9(7)
Mo1 Mo2 Co1 C2 -78.1(7)
B3 Mo2 Co1 C1 83.6(3)
B1 Mo2 Co1 C1 -7.9(3)
C19 Mo2 Co1 C1 -167.7(3)
B2 Mo2 Co1 C1 39.0(3)
C18 Mo2 Co1 C1 169.2(3)
C17 Mo2 Co1 C1 -131.7(6)
S1 Mo2 Co1 C1 116.5(2)
C20 Mo2 Co1 C1 -131.2(3)
C16 Mo2 Co1 C1 -104.3(3)
Co2 Mo2 Co1 C1 -19.7(2)
Mo1 Mo2 Co1 C1 50.1(2)
B3 Mo2 Co1 S1 -32.88(19)
B1 Mo2 Co1 S1 -124.4(2)
C19 Mo2 Co1 S1 75.9(2)
B2 Mo2 Co1 S1 -77.5(2)
C18 Mo2 Co1 S1 52.7(2)
C17 Mo2 Co1 S1 111.9(6)
C20 Mo2 Co1 S1 112.3(2)
C16 Mo2 Co1 S1 139.3(2)
Co2 Mo2 Co1 S1 -136.16(5)
Mo1 Mo2 Co1 S1 -66.34(5)
B3 Mo2 Co1 Co2 103.28(19)
B1 Mo2 Co1 Co2 11.8(2)
C19 Mo2 Co1 Co2 -147.96(19)
B2 Mo2 Co1 Co2 58.7(2)
C18 Mo2 Co1 Co2 -171.1(2)
C17 Mo2 Co1 Co2 -112.0(6)
S1 Mo2 Co1 Co2 136.16(5)
C20 Mo2 Co1 Co2 -111.5(2)
C16 Mo2 Co1 Co2 -84.6(2)
Mo1 Mo2 Co1 Co2 69.82(3)
B3 Mo2 Co1 Mo1 33.46(19)
B1 Mo2 Co1 Mo1 -58.0(2)
C19 Mo2 Co1 Mo1 142.21(19)
B2 Mo2 Co1 Mo1 -11.1(2)
C18 Mo2 Co1 Mo1 119.0(2)
C17 Mo2 Co1 Mo1 178.2(6)
S1 Mo2 Co1 Mo1 66.34(5)
C20 Mo2 Co1 Mo1 178.7(2)
C16 Mo2 Co1 Mo1 -154.4(2)
Co2 Mo2 Co1 Mo1 -69.82(3)
C3 Co1 Co2 C4 -4.8(3)
C2 Co1 Co2 C4 -114.4(5)
C1 Co1 Co2 C4 -124.6(3)
S1 Co1 Co2 C4 118.0(2)
Mo1 Co1 Co2 C4 158.2(2)
Mo2 Co1 Co2 C4 81.7(2)
C3 Co1 Co2 C5 96.3(4)
C2 Co1 Co2 C5 -13.3(6)
C1 Co1 Co2 C5 -23.5(4)
S1 Co1 Co2 C5 -140.9(3)
Mo1 Co1 Co2 C5 -100.7(3)
Mo2 Co1 Co2 C5 -177.2(3)
C3 Co1 Co2 C1 119.8(4)
C2 Co1 Co2 C1 10.2(5)
S1 Co1 Co2 C1 -117.4(3)
Mo1 Co1 Co2 C1 -77.2(2)
Mo2 Co1 Co2 C1 -153.7(3)
C3 Co1 Co2 B4 -152.3(3)
C2 Co1 Co2 B4 98.1(5)
C1 Co1 Co2 B4 87.9(3)
S1 Co1 Co2 B4 -29.5(2)
Mo1 Co1 Co2 B4 10.7(2)
Mo2 Co1 Co2 B4 -65.8(2)
C3 Co1 Co2 B1 -99.4(3)
C2 Co1 Co2 B1 151.1(5)
C1 Co1 Co2 B1 140.8(3)
S1 Co1 Co2 B1 23.5(2)
Mo1 Co1 Co2 B1 63.7(2)
Mo2 Co1 Co2 B1 -12.9(2)
C3 Co1 Co2 Mo2 -86.5(2)
C2 Co1 Co2 Mo2 163.9(4)
C1 Co1 Co2 Mo2 153.7(3)
S1 Co1 Co2 Mo2 36.35(5)
Mo1 Co1 Co2 Mo2 76.54(2)
C3 Co1 Co2 Mo1 -163.0(2)
C2 Co1 Co2 Mo1 87.4(4)
C1 Co1 Co2 Mo1 77.2(2)
S1 Co1 Co2 Mo1 -40.19(5)
Mo2 Co1 Co2 Mo1 -76.55(2)
B3 Mo2 Co2 C4 -179.5(3)
B1 Mo2 Co2 C4 100.7(4)
C19 Mo2 Co2 C4 -21.9(4)
B2 Mo2 Co2 C4 144.7(3)
C18 Mo2 Co2 C4 66.1(6)
C17 Mo2 Co2 C4 66.9(3)
S1 Mo2 Co2 C4 -126.9(3)
C20 Mo2 Co2 C4 -1.2(3)
C16 Mo2 Co2 C4 34.5(3)
Co1 Mo2 Co2 C4 -94.0(2)
Mo1 Mo2 Co2 C4 -161.9(2)
B3 Mo2 Co2 C5 88.6(8)
B1 Mo2 Co2 C5 8.8(8)
C19 Mo2 Co2 C5 -113.7(8)
B2 Mo2 Co2 C5 52.8(8)
C18 Mo2 Co2 C5 -25.8(9)
C17 Mo2 Co2 C5 -25.0(8)
S1 Mo2 Co2 C5 141.2(7)
C20 Mo2 Co2 C5 -93.1(8)
C16 Mo2 Co2 C5 -57.4(8)
Co1 Mo2 Co2 C5 174.1(7)
Mo1 Mo2 Co2 C5 106.2(7)
B3 Mo2 Co2 C1 -65.2(3)
B1 Mo2 Co2 C1 -145.0(3)
C19 Mo2 Co2 C1 92.4(4)
B2 Mo2 Co2 C1 -101.0(3)
C18 Mo2 Co2 C1 -179.6(6)
C17 Mo2 Co2 C1 -178.8(3)
S1 Mo2 Co2 C1 -12.6(2)
C20 Mo2 Co2 C1 113.1(3)
C16 Mo2 Co2 C1 148.8(3)
Co1 Mo2 Co2 C1 20.32(19)
Mo1 Mo2 Co2 C1 -47.63(19)
B3 Mo2 Co2 B4 36.6(3)
B1 Mo2 Co2 B4 -43.2(3)
C19 Mo2 Co2 B4 -165.7(4)
B2 Mo2 Co2 B4 0.8(3)
C18 Mo2 Co2 B4 -77.8(6)
C17 Mo2 Co2 B4 -77.0(3)
S1 Mo2 Co2 B4 89.2(2)
C20 Mo2 Co2 B4 -145.1(3)
C16 Mo2 Co2 B4 -109.4(3)
Co1 Mo2 Co2 B4 122.1(2)
Mo1 Mo2 Co2 B4 54.2(2)
B3 Mo2 Co2 B1 79.8(3)
C19 Mo2 Co2 B1 -122.6(4)
B2 Mo2 Co2 B1 44.0(3)
C18 Mo2 Co2 B1 -34.6(6)
C17 Mo2 Co2 B1 -33.8(3)
S1 Mo2 Co2 B1 132.4(3)
C20 Mo2 Co2 B1 -101.9(4)
C16 Mo2 Co2 B1 -66.2(3)
Co1 Mo2 Co2 B1 165.3(3)
Mo1 Mo2 Co2 B1 97.4(3)
B3 Mo2 Co2 Co1 -85.5(2)
B1 Mo2 Co2 Co1 -165.3(3)
C19 Mo2 Co2 Co1 72.1(3)
B2 Mo2 Co2 Co1 -121.29(19)
C18 Mo2 Co2 Co1 160.1(5)
C17 Mo2 Co2 Co1 160.9(2)
S1 Mo2 Co2 Co1 -32.91(4)
C20 Mo2 Co2 Co1 92.8(2)
C16 Mo2 Co2 Co1 128.5(2)
Mo1 Mo2 Co2 Co1 -67.95(3)
B3 Mo2 Co2 Mo1 -17.5(2)
B1 Mo2 Co2 Mo1 -97.4(3)
C19 Mo2 Co2 Mo1 140.1(3)
B2 Mo2 Co2 Mo1 -53.34(19)
C18 Mo2 Co2 Mo1 -131.9(5)
C17 Mo2 Co2 Mo1 -131.2(2)
S1 Mo2 Co2 Mo1 35.04(4)
C20 Mo2 Co2 Mo1 160.7(2)
C16 Mo2 Co2 Mo1 -163.6(2)
Co1 Mo2 Co2 Mo1 67.95(3)
B3 Mo1 Co2 C4 48.8(5)
B4 Mo1 Co2 C4 128.6(5)
B2 Mo1 Co2 C4 85.3(4)
C8 Mo1 Co2 C4 154.0(6)
C9 Mo1 Co2 C4 -109.8(6)
C7 Mo1 Co2 C4 166.9(4)
C6 Mo1 Co2 C4 -158.1(4)
S1 Mo1 Co2 C4 -3.2(4)
C10 Mo1 Co2 C4 -123.6(4)
C1 Mo1 Co2 C4 -95.2(5)
Co1 Mo1 Co2 C4 -39.2(4)
B3 Mo1 Co2 C5 -142.1(3)
B4 Mo1 Co2 C5 -62.3(4)
B2 Mo1 Co2 C5 -105.6(3)
C8 Mo1 Co2 C5 -36.8(5)
C9 Mo1 Co2 C5 59.3(5)
C7 Mo1 Co2 C5 -24.0(3)
C6 Mo1 Co2 C5 11.0(3)
S1 Mo1 Co2 C5 165.9(3)
C10 Mo1 Co2 C5 45.5(3)
C1 Mo1 Co2 C5 73.9(3)
Co1 Mo1 Co2 C5 129.9(3)
B3 Mo1 Co2 C1 144.0(3)
B4 Mo1 Co2 C1 -136.2(3)
B2 Mo1 Co2 C1 -179.5(3)
C8 Mo1 Co2 C1 -110.7(4)
C9 Mo1 Co2 C1 -14.6(4)
C7 Mo1 Co2 C1 -97.9(3)
C6 Mo1 Co2 C1 -62.9(3)
S1 Mo1 Co2 C1 92.0(2)
C10 Mo1 Co2 C1 -28.4(3)
Co1 Mo1 Co2 C1 56.0(2)
B3 Mo1 Co2 B4 -79.8(3)
B2 Mo1 Co2 B4 -43.3(3)
C8 Mo1 Co2 B4 25.5(5)
C9 Mo1 Co2 B4 121.6(5)
C7 Mo1 Co2 B4 38.3(3)
C6 Mo1 Co2 B4 73.3(3)
S1 Mo1 Co2 B4 -131.8(3)
C10 Mo1 Co2 B4 107.8(3)
C1 Mo1 Co2 B4 136.2(3)
Co1 Mo1 Co2 B4 -167.8(3)
B3 Mo1 Co2 B1 -36.3(3)
B4 Mo1 Co2 B1 43.4(3)
B2 Mo1 Co2 B1 0.1(3)
C8 Mo1 Co2 B1 68.9(4)
C9 Mo1 Co2 B1 165.1(4)
C7 Mo1 Co2 B1 81.7(3)
C6 Mo1 Co2 B1 116.7(2)
S1 Mo1 Co2 B1 -88.34(19)
C10 Mo1 Co2 B1 151.2(3)
C1 Mo1 Co2 B1 179.6(3)
Co1 Mo1 Co2 B1 -124.38(19)
B3 Mo1 Co2 Co1 88.05(19)
B4 Mo1 Co2 Co1 167.8(3)
B2 Mo1 Co2 Co1 124.51(17)
C8 Mo1 Co2 Co1 -166.7(4)
C9 Mo1 Co2 Co1 -70.6(4)
C7 Mo1 Co2 Co1 -153.88(18)
C6 Mo1 Co2 Co1 -118.88(16)
S1 Mo1 Co2 Co1 36.03(5)
C10 Mo1 Co2 Co1 -84.39(17)
C1 Mo1 Co2 Co1 -56.0(2)
B3 Mo1 Co2 Mo2 17.20(19)
B4 Mo1 Co2 Mo2 97.0(3)
B2 Mo1 Co2 Mo2 53.65(17)
C8 Mo1 Co2 Mo2 122.4(4)
C9 Mo1 Co2 Mo2 -141.4(4)
C7 Mo1 Co2 Mo2 135.26(18)
C6 Mo1 Co2 Mo2 170.27(16)
S1 Mo1 Co2 Mo2 -34.82(4)
C10 Mo1 Co2 Mo2 -155.24(17)
C1 Mo1 Co2 Mo2 -126.8(2)
Co1 Mo1 Co2 Mo2 -70.85(3)
C3 Co1 S1 B3 113.8(4)
C2 Co1 S1 B3 -143.2(3)
C1 Co1 S1 B3 -46.2(3)
Co2 Co1 S1 B3 2.8(2)
Mo1 Co1 S1 B3 -39.4(2)
Mo2 Co1 S1 B3 41.1(2)
C3 Co1 S1 Mo2 72.7(3)
C2 Co1 S1 Mo2 175.7(2)
C1 Co1 S1 Mo2 -87.4(2)
Co2 Co1 S1 Mo2 -38.37(4)
Mo1 Co1 S1 Mo2 -80.49(4)
C3 Co1 S1 Mo1 153.2(3)
C2 Co1 S1 Mo1 -103.8(2)
C1 Co1 S1 Mo1 -6.9(2)
Co2 Co1 S1 Mo1 42.12(4)
Mo2 Co1 S1 Mo1 80.49(4)
B1 Mo2 S1 B3 -55.1(3)
C19 Mo2 S1 B3 110.0(3)
B2 Mo2 S1 B3 -26.5(3)
C18 Mo2 S1 B3 75.5(3)
C17 Mo2 S1 B3 64.4(3)
C20 Mo2 S1 B3 134.2(3)
C16 Mo2 S1 B3 115.7(4)
Co2 Mo2 S1 B3 -100.6(2)
Co1 Mo2 S1 B3 -136.5(2)
Mo1 Mo2 S1 B3 -63.2(2)
B3 Mo2 S1 Co1 136.5(2)
B1 Mo2 S1 Co1 81.5(2)
C19 Mo2 S1 Co1 -113.50(18)
B2 Mo2 S1 Co1 110.02(19)
C18 Mo2 S1 Co1 -148.00(16)
C17 Mo2 S1 Co1 -159.1(2)
C20 Mo2 S1 Co1 -89.2(2)
C16 Mo2 S1 Co1 -107.7(4)
Co2 Mo2 S1 Co1 35.90(4)
Mo1 Mo2 S1 Co1 73.36(4)
B3 Mo2 S1 Mo1 63.2(2)
B1 Mo2 S1 Mo1 8.1(2)
C19 Mo2 S1 Mo1 173.14(18)
B2 Mo2 S1 Mo1 36.65(19)
C18 Mo2 S1 Mo1 138.64(16)
C17 Mo2 S1 Mo1 127.5(2)
C20 Mo2 S1 Mo1 -162.6(2)
C16 Mo2 S1 Mo1 178.9(4)
Co2 Mo2 S1 Mo1 -37.46(4)
Co1 Mo2 S1 Mo1 -73.36(4)
B4 Mo1 S1 B3 54.9(3)
B2 Mo1 S1 B3 25.4(3)
C8 Mo1 S1 B3 -71.2(3)
C9 Mo1 S1 B3 -103.9(3)
C7 Mo1 S1 B3 -67.4(3)
C6 Mo1 S1 B3 -126.2(4)
C10 Mo1 S1 B3 -132.2(3)
C1 Mo1 S1 B3 143.6(3)
Co1 Mo1 S1 B3 138.9(2)
Co2 Mo1 S1 B3 99.6(2)
B3 Mo1 S1 Co1 -138.9(2)
B4 Mo1 S1 Co1 -84.0(2)
B2 Mo1 S1 Co1 -113.48(19)
C8 Mo1 S1 Co1 149.93(17)
C9 Mo1 S1 Co1 117.30(16)
C7 Mo1 S1 Co1 153.8(2)
C6 Mo1 S1 Co1 95.0(3)
C10 Mo1 S1 Co1 88.94(17)
C1 Mo1 S1 Co1 4.77(16)
Co2 Mo1 S1 Co1 -39.23(4)
B3 Mo1 S1 Mo2 -62.2(2)
B4 Mo1 S1 Mo2 -7.4(2)
B2 Mo1 S1 Mo2 -36.85(19)
C8 Mo1 S1 Mo2 -133.44(17)
C9 Mo1 S1 Mo2 -166.08(16)
C7 Mo1 S1 Mo2 -129.6(2)
C6 Mo1 S1 Mo2 171.6(3)
C10 Mo1 S1 Mo2 165.57(17)
C1 Mo1 S1 Mo2 81.40(16)
Co1 Mo1 S1 Mo2 76.63(5)
Co2 Mo1 S1 Mo2 37.39(4)
C4 Co2 B1 B4 167.7(4)
C5 Co2 B1 B4 68.4(4)
C1 Co2 B1 B4 -47.7(6)
Co1 Co2 B1 B4 -100.4(3)
Mo2 Co2 B1 B4 -114.7(4)
Mo1 Co2 B1 B4 -48.2(3)
C4 Co2 B1 B2 -144.3(4)
C5 Co2 B1 B2 116.4(4)
C1 Co2 B1 B2 0.4(7)
B4 Co2 B1 B2 48.1(4)
Co1 Co2 B1 B2 -52.3(4)
Mo2 Co2 B1 B2 -66.6(3)
Mo1 Co2 B1 B2 -0.2(3)
C4 Co2 B1 Mo2 -77.7(3)
C5 Co2 B1 Mo2 -177.0(3)
C1 Co2 B1 Mo2 66.9(5)
B4 Co2 B1 Mo2 114.7(4)
Co1 Co2 B1 Mo2 14.3(3)
Mo1 Co2 B1 Mo2 66.40(15)
B3 Mo2 B1 B4 -47.5(4)
C19 Mo2 B1 B4 -164.0(4)
B2 Mo2 B1 B4 -49.9(4)
C18 Mo2 B1 B4 -131.8(4)
C17 Mo2 B1 B4 -147.5(4)
S1 Mo2 B1 B4 -7.3(5)
C20 Mo2 B1 B4 163.6(4)
C16 Mo2 B1 B4 177.4(4)
Co2 Mo2 B1 B4 58.9(4)
Co1 Mo2 B1 B4 46.1(4)
Mo1 Mo2 B1 B4 -0.7(4)
B3 Mo2 B1 B2 2.4(4)
C19 Mo2 B1 B2 -114.1(5)
C18 Mo2 B1 B2 -81.9(4)
C17 Mo2 B1 B2 -97.6(4)
S1 Mo2 B1 B2 42.6(4)
C20 Mo2 B1 B2 -146.5(4)
C16 Mo2 B1 B2 -132.7(4)
Co2 Mo2 B1 B2 108.8(4)
Co1 Mo2 B1 B2 95.9(3)
Mo1 Mo2 B1 B2 49.2(3)
B3 Mo2 B1 Co2 -106.4(3)
C19 Mo2 B1 Co2 137.1(3)
B2 Mo2 B1 Co2 -108.8(4)
C18 Mo2 B1 Co2 169.30(19)
C17 Mo2 B1 Co2 153.6(3)
S1 Mo2 B1 Co2 -66.2(3)
C20 Mo2 B1 Co2 104.7(3)
C16 Mo2 B1 Co2 118.6(3)
Co1 Mo2 B1 Co2 -12.8(2)
Mo1 Mo2 B1 Co2 -59.54(15)
Co2 B1 B2 B4 -51.3(4)
Mo2 B1 B2 B4 -121.6(4)
B4 B1 B2 B3 117.9(7)
Co2 B1 B2 B3 66.5(7)
Mo2 B1 B2 B3 -3.7(6)
B4 B1 B2 Mo1 51.5(4)
Co2 B1 B2 Mo1 0.2(4)
Mo2 B1 B2 Mo1 -70.0(2)
B4 B1 B2 Mo2 121.6(4)
Co2 B1 B2 Mo2 70.2(3)
B3 Mo1 B2 B4 173.5(5)
C8 Mo1 B2 B4 -109.8(4)
C9 Mo1 B2 B4 -123.8(4)
C7 Mo1 B2 B4 -74.9(4)
C6 Mo1 B2 B4 -52.6(4)
S1 Mo1 B2 B4 145.5(3)
C10 Mo1 B2 B4 -78.5(6)
C1 Mo1 B2 B4 47.8(4)
Co1 Mo1 B2 B4 95.7(3)
Co2 Mo1 B2 B4 48.2(3)
B3 Mo1 B2 B1 125.1(5)
B4 Mo1 B2 B1 -48.4(4)
C8 Mo1 B2 B1 -158.2(4)
C9 Mo1 B2 B1 -172.1(3)
C7 Mo1 B2 B1 -123.2(4)
C6 Mo1 B2 B1 -101.0(4)
S1 Mo1 B2 B1 97.1(4)
C10 Mo1 B2 B1 -126.9(5)
C1 Mo1 B2 B1 -0.5(4)
Co1 Mo1 B2 B1 47.3(4)
Co2 Mo1 B2 B1 -0.2(3)
B4 Mo1 B2 B3 -173.5(5)
C8 Mo1 B2 B3 76.6(3)
C9 Mo1 B2 B3 62.7(4)
C7 Mo1 B2 B3 111.6(3)
C6 Mo1 B2 B3 133.9(3)
S1 Mo1 B2 B3 -28.1(3)
C10 Mo1 B2 B3 108.0(5)
C1 Mo1 B2 B3 -125.7(3)
Co1 Mo1 B2 B3 -77.8(3)
Co2 Mo1 B2 B3 -125.3(3)
B3 Mo1 B2 Mo2 65.4(3)
B4 Mo1 B2 Mo2 -108.2(4)
C8 Mo1 B2 Mo2 142.0(2)
C9 Mo1 B2 Mo2 128.1(2)
C7 Mo1 B2 Mo2 177.0(2)
C6 Mo1 B2 Mo2 -160.74(19)
S1 Mo1 B2 Mo2 37.30(16)
C10 Mo1 B2 Mo2 173.3(3)
C1 Mo1 B2 Mo2 -60.3(3)
Co1 Mo1 B2 Mo2 -12.4(2)
Co2 Mo1 B2 Mo2 -59.94(14)
B3 Mo2 B2 B4 -128.1(5)
B1 Mo2 B2 B4 48.6(4)
C19 Mo2 B2 B4 168.7(4)
C18 Mo2 B2 B4 161.6(4)
C17 Mo2 B2 B4 128.2(4)
S1 Mo2 B2 B4 -98.6(4)
C20 Mo2 B2 B4 113.5(5)
C16 Mo2 B2 B4 101.5(4)
Co2 Mo2 B2 B4 -1.0(3)
Co1 Mo2 B2 B4 -49.2(4)
Mo1 Mo2 B2 B4 -61.1(3)
B3 Mo2 B2 B1 -176.7(5)
C19 Mo2 B2 B1 120.2(4)
C18 Mo2 B2 B1 113.1(4)
C17 Mo2 B2 B1 79.6(4)
S1 Mo2 B2 B1 -147.2(3)
C20 Mo2 B2 B1 64.9(6)
C16 Mo2 B2 B1 52.9(4)
Co2 Mo2 B2 B1 -49.6(3)
Co1 Mo2 B2 B1 -97.8(3)
Mo1 Mo2 B2 B1 -109.7(4)
B1 Mo2 B2 B3 176.7(5)
C19 Mo2 B2 B3 -63.2(5)
C18 Mo2 B2 B3 -70.3(4)
C17 Mo2 B2 B3 -103.7(3)
S1 Mo2 B2 B3 29.5(3)
C20 Mo2 B2 B3 -118.4(5)
C16 Mo2 B2 B3 -130.4(3)
Co2 Mo2 B2 B3 127.1(3)
Co1 Mo2 B2 B3 78.9(3)
Mo1 Mo2 B2 B3 67.0(3)
B3 Mo2 B2 Mo1 -67.0(3)
B1 Mo2 B2 Mo1 109.7(4)
C19 Mo2 B2 Mo1 -130.1(3)
C18 Mo2 B2 Mo1 -137.2(2)
C17 Mo2 B2 Mo1 -170.7(2)
S1 Mo2 B2 Mo1 -37.51(17)
C20 Mo2 B2 Mo1 174.6(4)
C16 Mo2 B2 Mo1 162.6(2)
Co2 Mo2 B2 Mo1 60.09(14)
Co1 Mo2 B2 Mo1 11.9(2)
B4 B2 B3 S1 36.0(9)
B1 B2 B3 S1 -42.0(9)
Mo1 B2 B3 S1 43.5(4)
Mo2 B2 B3 S1 -45.7(4)
B4 B2 B3 Mo2 81.7(6)
B1 B2 B3 Mo2 3.7(6)
Mo1 B2 B3 Mo2 89.2(2)
B4 B2 B3 Mo1 -7.5(6)
B1 B2 B3 Mo1 -85.5(6)
Mo2 B2 B3 Mo1 -89.2(2)
Co1 S1 B3 B2 -0.4(6)
Mo2 S1 B3 B2 46.7(5)
Mo1 S1 B3 B2 -44.1(5)
Co1 S1 B3 Mo2 -47.2(2)
Mo1 S1 B3 Mo2 -90.83(17)
Co1 S1 B3 Mo1 43.7(2)
Mo2 S1 B3 Mo1 90.83(17)
B1 Mo2 B3 B2 -2.4(4)
C19 Mo2 B3 B2 140.1(3)
C18 Mo2 B3 B2 112.2(3)
C17 Mo2 B3 B2 80.5(3)
S1 Mo2 B3 B2 -141.4(4)
C20 Mo2 B3 B2 130.5(4)
C16 Mo2 B3 B2 79.4(5)
Co2 Mo2 B3 B2 -52.0(3)
Co1 Mo2 B3 B2 -108.9(3)
Mo1 Mo2 B3 B2 -71.6(3)
B1 Mo2 B3 S1 139.0(2)
C19 Mo2 B3 S1 -78.5(2)
B2 Mo2 B3 S1 141.4(4)
C18 Mo2 B3 S1 -106.4(2)
C17 Mo2 B3 S1 -138.1(2)
C20 Mo2 B3 S1 -88.2(4)
C16 Mo2 B3 S1 -139.3(3)
Co2 Mo2 B3 S1 89.37(16)
Co1 Mo2 B3 S1 32.42(16)
Mo1 Mo2 B3 S1 69.76(18)
B1 Mo2 B3 Mo1 69.2(3)
C19 Mo2 B3 Mo1 -148.3(2)
B2 Mo2 B3 Mo1 71.6(3)
C18 Mo2 B3 Mo1 -176.2(2)
C17 Mo2 B3 Mo1 152.1(2)
S1 Mo2 B3 Mo1 -69.76(18)
C20 Mo2 B3 Mo1 -157.9(3)
C16 Mo2 B3 Mo1 151.0(3)
Co2 Mo2 B3 Mo1 19.6(2)
Co1 Mo2 B3 Mo1 -37.33(18)
B4 Mo1 B3 B2 4.6(4)
C8 Mo1 B3 B2 -103.9(3)
C9 Mo1 B3 B2 -135.5(3)
C7 Mo1 B3 B2 -75.5(4)
C6 Mo1 B3 B2 -83.3(5)
S1 Mo1 B3 B2 143.0(4)
C10 Mo1 B3 B2 -135.8(4)
C1 Mo1 B3 B2 87.8(4)
Co1 Mo1 B3 B2 111.6(3)
Co2 Mo1 B3 B2 53.4(3)
B4 Mo1 B3 S1 -138.5(2)
B2 Mo1 B3 S1 -143.0(4)
C8 Mo1 B3 S1 113.1(2)
C9 Mo1 B3 S1 81.5(2)
C7 Mo1 B3 S1 141.5(2)
C6 Mo1 B3 S1 133.7(3)
C10 Mo1 B3 S1 81.2(3)
C1 Mo1 B3 S1 -55.2(4)
Co1 Mo1 B3 S1 -31.37(17)
Co2 Mo1 B3 S1 -89.61(17)
B4 Mo1 B3 Mo2 -68.4(3)
B2 Mo1 B3 Mo2 -72.9(3)
C8 Mo1 B3 Mo2 -176.8(2)
C9 Mo1 B3 Mo2 151.6(2)
C7 Mo1 B3 Mo2 -148.4(2)
C6 Mo1 B3 Mo2 -156.2(3)
S1 Mo1 B3 Mo2 70.08(19)
C10 Mo1 B3 Mo2 151.3(2)
C1 Mo1 B3 Mo2 14.9(4)
Co1 Mo1 B3 Mo2 38.71(19)
Co2 Mo1 B3 Mo2 -19.5(2)
Co2 B1 B4 B2 122.9(4)
Mo2 B1 B4 B2 56.7(4)
B2 B1 B4 Co2 -122.9(4)
Mo2 B1 B4 Co2 -66.2(3)
B2 B1 B4 Mo1 -55.9(4)
Co2 B1 B4 Mo1 67.0(3)
Mo2 B1 B4 Mo1 0.9(5)
B3 B2 B4 B1 -114.7(7)
Mo1 B2 B4 B1 -122.2(4)
Mo2 B2 B4 B1 -51.2(4)
B1 B2 B4 Co2 52.5(4)
B3 B2 B4 Co2 -62.2(7)
Mo1 B2 B4 Co2 -69.7(3)
Mo2 B2 B4 Co2 1.3(4)
B1 B2 B4 Mo1 122.2(4)
B3 B2 B4 Mo1 7.5(6)
Mo2 B2 B4 Mo1 71.0(3)
C4 Co2 B4 B1 -19.6(6)
C5 Co2 B4 B1 -117.6(4)
C1 Co2 B4 B1 153.0(3)
Co1 Co2 B4 B1 102.5(3)
Mo2 Co2 B4 B1 47.5(3)
Mo1 Co2 B4 B1 114.0(4)
C4 Co2 B4 B2 -68.2(6)
C5 Co2 B4 B2 -166.2(5)
C1 Co2 B4 B2 104.4(4)
B1 Co2 B4 B2 -48.6(4)
Co1 Co2 B4 B2 53.9(4)
Mo2 Co2 B4 B2 -1.1(4)
Mo1 Co2 B4 B2 65.4(4)
C4 Co2 B4 Mo1 -133.7(4)
C5 Co2 B4 Mo1 128.4(3)
C1 Co2 B4 Mo1 39.0(3)
B1 Co2 B4 Mo1 -114.0(4)
Co1 Co2 B4 Mo1 -11.6(2)
Mo2 Co2 B4 Mo1 -66.54(14)
B3 Mo1 B4 B1 45.1(4)
B2 Mo1 B4 B1 49.7(4)
C8 Mo1 B4 B1 129.9(4)
C9 Mo1 B4 B1 151.9(4)
C7 Mo1 B4 B1 151.6(5)
C6 Mo1 B4 B1 -174.0(4)
S1 Mo1 B4 B1 5.4(5)
C10 Mo1 B4 B1 -166.8(4)
C1 Mo1 B4 B1 -89.2(4)
Co1 Mo1 B4 B1 -49.7(4)
Co2 Mo1 B4 B1 -60.5(4)
B3 Mo1 B4 B2 -4.6(4)
C8 Mo1 B4 B2 80.1(4)
C9 Mo1 B4 B2 102.2(4)
C7 Mo1 B4 B2 101.9(3)
C6 Mo1 B4 B2 136.2(3)
S1 Mo1 B4 B2 -44.4(4)
C10 Mo1 B4 B2 143.4(3)
C1 Mo1 B4 B2 -138.9(3)
Co1 Mo1 B4 B2 -99.5(3)
Co2 Mo1 B4 B2 -110.3(4)
B3 Mo1 B4 Co2 105.7(2)
B2 Mo1 B4 Co2 110.3(4)
C8 Mo1 B4 Co2 -169.60(19)
C9 Mo1 B4 Co2 -147.5(3)
C7 Mo1 B4 Co2 -147.8(3)
C6 Mo1 B4 Co2 -113.5(2)
S1 Mo1 B4 Co2 65.9(3)
C10 Mo1 B4 Co2 -106.3(3)
C1 Mo1 B4 Co2 -28.7(2)
Co1 Mo1 B4 Co2 10.8(2)
C4 Co2 C1 O1 -88.8(7)
C5 Co2 C1 O1 9.7(7)
B4 Co2 C1 O1 96.4(7)
B1 Co2 C1 O1 130.9(7)
Co1 Co2 C1 O1 -154.3(8)
Mo2 Co2 C1 O1 -178.6(6)
Mo1 Co2 C1 O1 131.5(8)
C4 Co2 C1 Co1 65.6(3)
C5 Co2 C1 Co1 164.0(3)
B4 Co2 C1 Co1 -109.3(3)
B1 Co2 C1 Co1 -74.7(5)
Mo2 Co2 C1 Co1 -24.2(2)
Mo1 Co2 C1 Co1 -74.13(17)
C4 Co2 C1 Mo1 139.7(3)
C5 Co2 C1 Mo1 -121.8(3)
B4 Co2 C1 Mo1 -35.1(2)
B1 Co2 C1 Mo1 -0.6(5)
Co1 Co2 C1 Mo1 74.13(17)
Mo2 Co2 C1 Mo1 49.88(14)
C3 Co1 C1 O1 76.6(8)
C2 Co1 C1 O1 -18.6(8)
S1 Co1 C1 O1 -123.6(7)
Co2 Co1 C1 O1 154.4(9)
Mo1 Co1 C1 O1 -130.2(8)
Mo2 Co1 C1 O1 177.7(7)
C3 Co1 C1 Co2 -77.7(4)
C2 Co1 C1 Co2 -173.0(4)
S1 Co1 C1 Co2 82.1(2)
Mo1 Co1 C1 Co2 75.49(17)
Mo2 Co1 C1 Co2 23.4(2)
C3 Co1 C1 Mo1 -153.2(3)
C2 Co1 C1 Mo1 111.5(3)
S1 Co1 C1 Mo1 6.6(2)
Co2 Co1 C1 Mo1 -75.49(17)
Mo2 Co1 C1 Mo1 -52.14(14)
B3 Mo1 C1 O1 170.3(6)
B4 Mo1 C1 O1 -104.4(6)
B2 Mo1 C1 O1 -136.0(6)
C8 Mo1 C1 O1 8.4(8)
C9 Mo1 C1 O1 37.0(7)
C7 Mo1 C1 O1 -27.9(7)
C6 Mo1 C1 O1 -15.4(6)
S1 Mo1 C1 O1 130.0(6)
C10 Mo1 C1 O1 19.4(6)
Co1 Mo1 C1 O1 135.3(7)
Co2 Mo1 C1 O1 -136.5(7)
B3 Mo1 C1 Co2 -53.2(4)
B4 Mo1 C1 Co2 32.1(2)
B2 Mo1 C1 Co2 0.5(3)
C8 Mo1 C1 Co2 145.0(3)
C9 Mo1 C1 Co2 173.51(19)
C7 Mo1 C1 Co2 108.7(2)
C6 Mo1 C1 Co2 121.2(2)
S1 Mo1 C1 Co2 -93.46(16)
C10 Mo1 C1 Co2 155.9(2)
Co1 Mo1 C1 Co2 -88.1(2)
B3 Mo1 C1 Co1 34.9(4)
B4 Mo1 C1 Co1 120.2(3)
B2 Mo1 C1 Co1 88.6(3)
C8 Mo1 C1 Co1 -126.9(3)
C9 Mo1 C1 Co1 -98.4(2)
C7 Mo1 C1 Co1 -163.2(2)
C6 Mo1 C1 Co1 -150.7(2)
S1 Mo1 C1 Co1 -5.35(18)
C10 Mo1 C1 Co1 -116.0(2)
Co2 Mo1 C1 Co1 88.1(2)
C3 Co1 C2 O2 -88(23)
C1 Co1 C2 O2 31(23)
S1 Co1 C2 O2 151(23)
Co2 Co1 C2 O2 23(23)
Mo1 Co1 C2 O2 91(23)
Mo2 Co1 C2 O2 161(22)
C2 Co1 C3 O3 28(5)
C1 Co1 C3 O3 -64(5)
S1 Co1 C3 O3 136(5)
Co2 Co1 C3 O3 -111(5)
Mo1 Co1 C3 O3 -151(5)
Mo2 Co1 C3 O3 -171(5)
C5 Co2 C4 O4 -2(7)
C1 Co2 C4 O4 92(7)
B4 Co2 C4 O4 -96(7)
B1 Co2 C4 O4 -111(7)
Co1 Co2 C4 O4 135(7)
Mo2 Co2 C4 O4 -163(7)
Mo1 Co2 C4 O4 168(7)
C4 Co2 C5 O5 54(54)
C1 Co2 C5 O5 -62(53)
B4 Co2 C5 O5 -165(100)
B1 Co2 C5 O5 151(53)
Co1 Co2 C5 O5 -44(54)
Mo2 Co2 C5 O5 143(53)
Mo1 Co2 C5 O5 -120(53)
B3 Mo1 C6 C10 -102.5(5)
B4 Mo1 C6 C10 169.2(4)
B2 Mo1 C6 C10 -156.8(4)
C8 Mo1 C6 C10 -78.2(4)
C9 Mo1 C6 C10 -36.5(4)
C7 Mo1 C6 C10 -115.6(5)
S1 Mo1 C6 C10 -9.9(5)
C1 Mo1 C6 C10 83.9(4)
Co1 Mo1 C6 C10 59.7(4)
Co2 Mo1 C6 C10 122.1(3)
B3 Mo1 C6 C7 13.1(6)
B4 Mo1 C6 C7 -75.2(4)
B2 Mo1 C6 C7 -41.2(5)
C8 Mo1 C6 C7 37.4(4)
C9 Mo1 C6 C7 79.1(4)
S1 Mo1 C6 C7 105.6(4)
C10 Mo1 C6 C7 115.6(5)
C1 Mo1 C6 C7 -160.5(4)
Co1 Mo1 C6 C7 175.3(3)
Co2 Mo1 C6 C7 -122.4(3)
B3 Mo1 C6 C11 134.7(6)
B4 Mo1 C6 C11 46.4(6)
B2 Mo1 C6 C11 80.4(6)
C8 Mo1 C6 C11 159.0(7)
C9 Mo1 C6 C11 -159.3(7)
C7 Mo1 C6 C11 121.6(7)
S1 Mo1 C6 C11 -132.8(5)
C10 Mo1 C6 C11 -122.8(7)
C1 Mo1 C6 C11 -38.9(6)
Co1 Mo1 C6 C11 -63.1(6)
Co2 Mo1 C6 C11 -0.8(6)
C10 C6 C7 C8 2.0(7)
C11 C6 C7 C8 173.5(6)
Mo1 C6 C7 C8 -63.4(4)
C10 C6 C7 C12 -168.7(6)
C11 C6 C7 C12 2.8(10)
Mo1 C6 C7 C12 125.9(7)
C10 C6 C7 Mo1 65.4(4)
C11 C6 C7 Mo1 -123.1(6)
B3 Mo1 C7 C8 -55.2(4)
B4 Mo1 C7 C8 -142.4(4)
B2 Mo1 C7 C8 -98.9(4)
C9 Mo1 C7 C8 37.8(4)
C6 Mo1 C7 C8 116.2(5)
S1 Mo1 C7 C8 -6.5(5)
C10 Mo1 C7 C8 78.9(4)
C1 Mo1 C7 C8 138.2(4)
Co1 Mo1 C7 C8 105.6(5)
Co2 Mo1 C7 C8 -171.2(3)
B3 Mo1 C7 C6 -171.4(4)
B4 Mo1 C7 C6 101.4(4)
B2 Mo1 C7 C6 145.0(4)
C8 Mo1 C7 C6 -116.2(5)
C9 Mo1 C7 C6 -78.3(4)
S1 Mo1 C7 C6 -122.6(3)
C10 Mo1 C7 C6 -37.2(4)
C1 Mo1 C7 C6 22.1(4)
Co1 Mo1 C7 C6 -10.6(7)
Co2 Mo1 C7 C6 72.7(4)
B3 Mo1 C7 C12 64.3(7)
B4 Mo1 C7 C12 -22.9(7)
B2 Mo1 C7 C12 20.7(7)
C8 Mo1 C7 C12 119.5(8)
C9 Mo1 C7 C12 157.4(7)
C6 Mo1 C7 C12 -124.3(8)
S1 Mo1 C7 C12 113.0(6)
C10 Mo1 C7 C12 -161.5(7)
C1 Mo1 C7 C12 -102.2(6)
Co1 Mo1 C7 C12 -134.9(5)
Co2 Mo1 C7 C12 -51.6(7)
C6 C7 C8 C9 -1.0(7)
C12 C7 C8 C9 170.1(6)
Mo1 C7 C8 C9 -65.3(4)
C6 C7 C8 C13 -170.4(6)
C12 C7 C8 C13 0.6(10)
Mo1 C7 C8 C13 125.2(6)
C6 C7 C8 Mo1 64.4(4)
C12 C7 C8 Mo1 -124.6(6)
B3 Mo1 C8 C9 -117.1(4)
B4 Mo1 C8 C9 154.6(4)
B2 Mo1 C8 C9 -161.2(4)
C7 Mo1 C8 C9 115.3(5)
C6 Mo1 C8 C9 78.0(4)
S1 Mo1 C8 C9 -69.1(4)
C10 Mo1 C8 C9 37.1(4)
C1 Mo1 C8 C9 49.9(5)
Co1 Mo1 C8 C9 -26.1(5)
Co2 Mo1 C8 C9 134.3(4)
B3 Mo1 C8 C7 127.7(4)
B4 Mo1 C8 C7 39.3(4)
B2 Mo1 C8 C7 83.6(4)
C9 Mo1 C8 C7 -115.3(5)
C6 Mo1 C8 C7 -37.2(4)
S1 Mo1 C8 C7 175.7(3)
C10 Mo1 C8 C7 -78.1(4)
C1 Mo1 C8 C7 -65.3(5)
Co1 Mo1 C8 C7 -141.3(3)
Co2 Mo1 C8 C7 19.0(6)
B3 Mo1 C8 C13 5.8(7)
B4 Mo1 C8 C13 -82.5(7)
B2 Mo1 C8 C13 -38.2(7)
C9 Mo1 C8 C13 122.9(8)
C7 Mo1 C8 C13 -121.8(8)
C6 Mo1 C8 C13 -159.0(8)
S1 Mo1 C8 C13 53.9(7)
C10 Mo1 C8 C13 160.0(8)
C1 Mo1 C8 C13 172.9(6)
Co1 Mo1 C8 C13 96.9(7)
Co2 Mo1 C8 C13 -102.8(7)
C7 C8 C9 C10 -0.4(7)
C13 C8 C9 C10 168.9(6)
Mo1 C8 C9 C10 -66.0(4)
C7 C8 C9 C14 -173.1(6)
C13 C8 C9 C14 -3.8(11)
Mo1 C8 C9 C14 121.4(7)
C7 C8 C9 Mo1 65.5(4)
C13 C8 C9 Mo1 -125.2(6)
B3 Mo1 C9 C10 -179.6(4)
B4 Mo1 C9 C10 77.6(5)
B2 Mo1 C9 C10 140.2(4)
C8 Mo1 C9 C10 115.8(5)
C7 Mo1 C9 C10 78.0(4)
C6 Mo1 C9 C10 36.4(4)
S1 Mo1 C9 C10 -128.9(4)
C1 Mo1 C9 C10 -31.7(4)
Co1 Mo1 C9 C10 -80.1(4)
Co2 Mo1 C9 C10 -20.9(6)
B3 Mo1 C9 C8 64.6(4)
B4 Mo1 C9 C8 -38.2(5)
B2 Mo1 C9 C8 24.5(5)
C7 Mo1 C9 C8 -37.8(4)
C6 Mo1 C9 C8 -79.4(4)
S1 Mo1 C9 C8 115.3(4)
C10 Mo1 C9 C8 -115.8(5)
C1 Mo1 C9 C8 -147.5(4)
Co1 Mo1 C9 C8 164.1(3)
Co2 Mo1 C9 C8 -136.7(4)
B3 Mo1 C9 C14 -57.3(6)
B4 Mo1 C9 C14 -160.1(6)
B2 Mo1 C9 C14 -97.4(6)
C8 Mo1 C9 C14 -121.9(7)
C7 Mo1 C9 C14 -159.7(7)
C6 Mo1 C9 C14 158.8(7)
S1 Mo1 C9 C14 -6.6(6)
C10 Mo1 C9 C14 122.3(7)
C1 Mo1 C9 C14 90.6(6)
Co1 Mo1 C9 C14 42.2(6)
Co2 Mo1 C9 C14 101.4(6)
C8 C9 C10 C6 1.7(7)
C14 C9 C10 C6 174.4(6)
Mo1 C9 C10 C6 -62.5(4)
C8 C9 C10 C15 -169.4(6)
C14 C9 C10 C15 3.3(11)
Mo1 C9 C10 C15 126.4(6)
C8 C9 C10 Mo1 64.2(4)
C14 C9 C10 Mo1 -123.1(7)
C7 C6 C10 C9 -2.3(7)
C11 C6 C10 C9 -173.8(6)
Mo1 C6 C10 C9 62.0(4)
C7 C6 C10 C15 168.6(6)
C11 C6 C10 C15 -2.9(10)
Mo1 C6 C10 C15 -127.2(7)
C7 C6 C10 Mo1 -64.3(4)
C11 C6 C10 Mo1 124.2(6)
B3 Mo1 C10 C9 0.6(5)
B4 Mo1 C10 C9 -130.2(4)
B2 Mo1 C10 C9 -75.3(6)
C8 Mo1 C10 C9 -37.8(4)
C7 Mo1 C10 C9 -79.6(4)
C6 Mo1 C10 C9 -117.4(6)
S1 Mo1 C10 C9 56.6(4)
C1 Mo1 C10 C9 150.6(4)
Co1 Mo1 C10 C9 110.3(4)
Co2 Mo1 C10 C9 170.0(3)
B3 Mo1 C10 C6 118.0(4)
B4 Mo1 C10 C6 -12.8(5)
B2 Mo1 C10 C6 42.1(7)
C8 Mo1 C10 C6 79.6(4)
C9 Mo1 C10 C6 117.4(6)
C7 Mo1 C10 C6 37.8(4)
S1 Mo1 C10 C6 174.0(3)
C1 Mo1 C10 C6 -92.0(4)
Co1 Mo1 C10 C6 -132.3(3)
Co2 Mo1 C10 C6 -72.6(4)
B3 Mo1 C10 C15 -119.2(6)
B4 Mo1 C10 C15 110.0(6)
B2 Mo1 C10 C15 165.0(6)
C8 Mo1 C10 C15 -157.5(7)
C9 Mo1 C10 C15 -119.8(8)
C7 Mo1 C10 C15 160.6(7)
C6 Mo1 C10 C15 122.8(8)
S1 Mo1 C10 C15 -63.2(6)
C1 Mo1 C10 C15 30.8(6)
Co1 Mo1 C10 C15 -9.4(6)
Co2 Mo1 C10 C15 50.2(7)
B3 Mo2 C16 C20 118.2(5)
B1 Mo2 C16 C20 -157.3(5)
C19 Mo2 C16 C20 36.9(4)
B2 Mo2 C16 C20 168.2(4)
C18 Mo2 C16 C20 78.7(4)
C17 Mo2 C16 C20 116.2(6)
S1 Mo2 C16 C20 30.1(6)
Co2 Mo2 C16 C20 -111.9(4)
Co1 Mo2 C16 C20 -50.7(5)
Mo1 Mo2 C16 C20 -152.3(4)
B3 Mo2 C16 C17 2.0(6)
B1 Mo2 C16 C17 86.5(4)
C19 Mo2 C16 C17 -79.3(4)
B2 Mo2 C16 C17 52.0(5)
C18 Mo2 C16 C17 -37.5(4)
S1 Mo2 C16 C17 -86.1(5)
C20 Mo2 C16 C17 -116.2(6)
Co2 Mo2 C16 C17 131.9(4)
Co1 Mo2 C16 C17 -166.9(3)
Mo1 Mo2 C16 C17 91.5(6)
B3 Mo2 C16 C21 -117.5(8)
B1 Mo2 C16 C21 -33.0(8)
C19 Mo2 C16 C21 161.2(9)
B2 Mo2 C16 C21 -67.5(9)
C18 Mo2 C16 C21 -156.9(9)
C17 Mo2 C16 C21 -119.4(10)
S1 Mo2 C16 C21 154.4(7)
C20 Mo2 C16 C21 124.3(10)
Co2 Mo2 C16 C21 12.5(8)
Co1 Mo2 C16 C21 73.6(9)
Mo1 Mo2 C16 C21 -28.0(11)
C20 C16 C17 C18 0.7(7)
C21 C16 C17 C18 -170.3(6)
Mo2 C16 C17 C18 64.1(4)
C20 C16 C17 C22 171.3(6)
C21 C16 C17 C22 0.3(11)
Mo2 C16 C17 C22 -125.3(6)
C20 C16 C17 Mo2 -63.4(5)
C21 C16 C17 Mo2 125.7(7)
B3 Mo2 C17 C18 65.4(4)
B1 Mo2 C17 C18 154.7(4)
C19 Mo2 C17 C18 -37.9(4)
B2 Mo2 C17 C18 110.2(4)
S1 Mo2 C17 C18 19.3(5)
C20 Mo2 C17 C18 -79.3(4)
C16 Mo2 C17 C18 -116.0(6)
Co2 Mo2 C17 C18 -179.6(3)
Co1 Mo2 C17 C18 -78.8(7)
Mo1 Mo2 C17 C18 98.9(4)
B3 Mo2 C17 C16 -178.6(4)
B1 Mo2 C17 C16 -89.3(4)
C19 Mo2 C17 C16 78.1(4)
B2 Mo2 C17 C16 -133.8(4)
C18 Mo2 C17 C16 116.0(6)
S1 Mo2 C17 C16 135.3(4)
C20 Mo2 C17 C16 36.7(4)
Co2 Mo2 C17 C16 -63.6(4)
Co1 Mo2 C17 C16 37.2(8)
Mo1 Mo2 C17 C16 -145.1(3)
B3 Mo2 C17 C22 -56.7(7)
B1 Mo2 C17 C22 32.5(7)
C19 Mo2 C17 C22 -160.1(8)
B2 Mo2 C17 C22 -11.9(7)
C18 Mo2 C17 C22 -122.2(8)
S1 Mo2 C17 C22 -102.9(7)
C20 Mo2 C17 C22 158.5(8)
C16 Mo2 C17 C22 121.8(8)
Co2 Mo2 C17 C22 58.2(7)
Co1 Mo2 C17 C22 159.1(5)
Mo1 Mo2 C17 C22 -23.3(8)
C16 C17 C18 C19 -1.6(7)
C22 C17 C18 C19 -171.9(6)
Mo2 C17 C18 C19 64.5(4)
C16 C17 C18 C23 169.4(6)
C22 C17 C18 C23 -1.0(10)
Mo2 C17 C18 C23 -124.6(6)
C16 C17 C18 Mo2 -66.1(4)
C22 C17 C18 Mo2 123.6(7)
B3 Mo2 C18 C19 129.0(4)
B1 Mo2 C18 C19 -142.9(4)
B2 Mo2 C18 C19 171.5(4)
C17 Mo2 C18 C19 -115.1(6)
S1 Mo2 C18 C19 79.0(4)
C20 Mo2 C18 C19 -37.4(4)
C16 Mo2 C18 C19 -78.0(4)
Co2 Mo2 C18 C19 -114.1(6)
Co1 Mo2 C18 C19 40.2(5)
Mo1 Mo2 C18 C19 125.0(4)
B3 Mo2 C18 C17 -115.9(4)
B1 Mo2 C18 C17 -27.8(5)
C19 Mo2 C18 C17 115.1(6)
B2 Mo2 C18 C17 -73.4(4)
S1 Mo2 C18 C17 -165.9(3)
C20 Mo2 C18 C17 77.7(4)
C16 Mo2 C18 C17 37.2(4)
Co2 Mo2 C18 C17 1.0(8)
Co1 Mo2 C18 C17 155.3(3)
Mo1 Mo2 C18 C17 -119.9(3)
B3 Mo2 C18 C23 6.3(7)
B1 Mo2 C18 C23 94.4(7)
C19 Mo2 C18 C23 -122.7(8)
B2 Mo2 C18 C23 48.8(7)
C17 Mo2 C18 C23 122.2(8)
S1 Mo2 C18 C23 -43.6(6)
C20 Mo2 C18 C23 -160.1(7)
C16 Mo2 C18 C23 159.4(7)
Co2 Mo2 C18 C23 123.3(6)
Co1 Mo2 C18 C23 -82.5(7)
Mo1 Mo2 C18 C23 2.4(7)
C17 C18 C19 C20 1.9(7)
C23 C18 C19 C20 -168.9(6)
Mo2 C18 C19 C20 67.3(4)
C17 C18 C19 C24 172.6(6)
C23 C18 C19 C24 1.8(11)
Mo2 C18 C19 C24 -122.1(7)
C17 C18 C19 Mo2 -65.3(4)
C23 C18 C19 Mo2 123.9(6)
B3 Mo2 C19 C18 -53.8(4)
B1 Mo2 C19 C18 57.2(6)
B2 Mo2 C19 C18 -12.1(6)
C17 Mo2 C19 C18 37.8(4)
S1 Mo2 C19 C18 -104.4(4)
C20 Mo2 C19 C18 115.4(6)
C16 Mo2 C19 C18 79.1(4)
Co2 Mo2 C19 C18 149.0(3)
Co1 Mo2 C19 C18 -153.4(3)
Mo1 Mo2 C19 C18 -95.3(4)
B3 Mo2 C19 C20 -169.2(4)
B1 Mo2 C19 C20 -58.2(6)
B2 Mo2 C19 C20 -127.5(5)
C18 Mo2 C19 C20 -115.4(6)
C17 Mo2 C19 C20 -77.6(5)
S1 Mo2 C19 C20 140.2(4)
C16 Mo2 C19 C20 -36.3(4)
Co2 Mo2 C19 C20 33.6(6)
Co1 Mo2 C19 C20 91.2(4)
Mo1 Mo2 C19 C20 149.3(4)
B3 Mo2 C19 C24 67.7(7)
B1 Mo2 C19 C24 178.7(6)
B2 Mo2 C19 C24 109.4(7)
C18 Mo2 C19 C24 121.5(9)
C17 Mo2 C19 C24 159.4(8)
S1 Mo2 C19 C24 17.2(7)
C20 Mo2 C19 C24 -123.1(9)
C16 Mo2 C19 C24 -159.3(8)
Co2 Mo2 C19 C24 -89.5(8)
Co1 Mo2 C19 C24 -31.8(7)
Mo1 Mo2 C19 C24 26.3(8)
C18 C19 C20 C16 -1.5(7)
C24 C19 C20 C16 -172.2(6)
Mo2 C19 C20 C16 64.1(5)
C18 C19 C20 C25 164.5(7)
C24 C19 C20 C25 -6.2(12)
Mo2 C19 C20 C25 -129.9(8)
C18 C19 C20 Mo2 -65.6(4)
C24 C19 C20 Mo2 123.7(7)
C17 C16 C20 C19 0.5(7)
C21 C16 C20 C19 171.1(7)
Mo2 C16 C20 C19 -61.7(4)
C17 C16 C20 C25 -165.7(7)
C21 C16 C20 C25 4.9(12)
Mo2 C16 C20 C25 132.1(8)
C17 C16 C20 Mo2 62.3(4)
C21 C16 C20 Mo2 -127.1(7)
B3 Mo2 C20 C19 16.3(7)
B1 Mo2 C20 C19 142.2(4)
B2 Mo2 C20 C19 97.2(6)
C18 Mo2 C20 C19 37.9(4)
C17 Mo2 C20 C19 79.7(4)
S1 Mo2 C20 C19 -46.1(5)
C16 Mo2 C20 C19 117.1(6)
Co2 Mo2 C20 C19 -161.0(4)
Co1 Mo2 C20 C19 -100.2(4)
Mo1 Mo2 C20 C19 -96.5(7)
B3 Mo2 C20 C16 -100.7(6)
B1 Mo2 C20 C16 25.1(5)
C19 Mo2 C20 C16 -117.1(6)
B2 Mo2 C20 C16 -19.9(7)
C18 Mo2 C20 C16 -79.2(4)
C17 Mo2 C20 C16 -37.4(4)
S1 Mo2 C20 C16 -163.1(4)
Co2 Mo2 C20 C16 81.9(4)
Co1 Mo2 C20 C16 142.8(4)
Mo1 Mo2 C20 C16 146.4(5)
B3 Mo2 C20 C25 136.9(9)
B1 Mo2 C20 C25 -97.3(10)
C19 Mo2 C20 C25 120.5(12)
B2 Mo2 C20 C25 -142.3(9)
C18 Mo2 C20 C25 158.4(11)
C17 Mo2 C20 C25 -159.8(11)
S1 Mo2 C20 C25 74.5(10)
C16 Mo2 C20 C25 -122.4(12)
Co2 Mo2 C20 C25 -40.5(11)
Co1 Mo2 C20 C25 20.4(10)
Mo1 Mo2 C20 C25 24.0(15)
